data_4343323
loop_
_publ_author_name
'Ibrahim, Masooma'
'Haider, Ali'
'Xiang, Yixian'
'Bassil, Bassem S.'
'Carey, Akina M.'
'Rullik, Lisa'
'Jameson, Geoffrey B.'
'Doungmene, Floriant'
'Mbomekall\'e, Isra\"el M'
'Oliveira, Pedro de'
'Mereacre, Valeriu'
'Kostakis, George E.'
'Powell, Annie K.'
'Kortz, Ulrich'

_publ_section_title
;
 Tetradecanuclear Iron(III)-Oxo Nanoclusters Stabilized by Trilacunary
 Heteropolyanions.
;
_journal_issue 13
_journal_name_full 'Inorganic chemistry'
_journal_page_first 6136
_journal_page_last 6146
_journal_paper_doi 10.1021/acs.inorgchem.5b00124
_journal_volume 54
_journal_year 2015
_chemical_formula_sum 'Cs4.5 Fe14 H222 K14 Na9.5 O277 P6 Si4 W36'
_chemical_formula_weight 13718.36
_chemical_name_systematic
; 
 ? 
;
_space_group_crystal_system orthorhombic
_space_group_IT_number 59
_space_group_name_Hall '-P 2ab 2a'
_space_group_name_H-M_alt 'P m m n'
_symmetry_space_group_name_Hall '-P 2ab 2a'
_symmetry_space_group_name_H-M 'P m m n :2'
_atom_sites_solution_primary direct
_atom_sites_solution_secondary difmap
_audit_creation_method SHELXL-2014
_cell_angle_alpha 90
_cell_angle_beta 90
_cell_angle_gamma 90
_cell_formula_units_Z 2
_cell_length_a 22.7572(10)
_cell_length_b 27.8330(12)
_cell_length_c 18.7848(8)
_cell_measurement_reflns_used 9971
_cell_measurement_temperature 100(2)
_cell_measurement_theta_max 21.37
_cell_measurement_theta_min 2.77
_cell_volume 11898.3(9)
_computing_cell_refinement 'Bruker SAINT'
_computing_data_collection 'Bruker APEX2'
_computing_data_reduction 'Bruker SAINT'
_computing_molecular_graphics 'Bruker SHELXTL'
_computing_publication_material 'Bruker SHELXTL'
_computing_structure_refinement 'SHELXL-2014 (Sheldrick, 2014)'
_computing_structure_solution 'SHELXS-97 (Sheldrick, 2008)'
_diffrn_ambient_temperature 100(2)
_diffrn_measured_fraction_theta_full 0.630
_diffrn_measured_fraction_theta_max 0.993
_diffrn_measurement_device_type 'Bruker APEX-II CCD'
_diffrn_measurement_method '\f and \w scans'
_diffrn_radiation_type MoK\a
_diffrn_radiation_wavelength 0.71073
_diffrn_reflns_av_R_equivalents 0.0928
_diffrn_reflns_av_sigmaI/netI 0.0409
_diffrn_reflns_Laue_measured_fraction_full 0.630
_diffrn_reflns_Laue_measured_fraction_max 0.993
_diffrn_reflns_limit_h_max 23
_diffrn_reflns_limit_h_min -23
_diffrn_reflns_limit_k_max 28
_diffrn_reflns_limit_k_min -27
_diffrn_reflns_limit_l_max 19
_diffrn_reflns_limit_l_min -19
_diffrn_reflns_number 91087
_diffrn_reflns_point_group_measured_fraction_full 0.630
_diffrn_reflns_point_group_measured_fraction_max 0.993
_diffrn_reflns_theta_full 21.43
_diffrn_reflns_theta_max 21.43
_diffrn_reflns_theta_min 3.43
_exptl_absorpt_coefficient_mu 19.289
_exptl_absorpt_correction_T_max 0.131
_exptl_absorpt_correction_T_min 0.070
_exptl_absorpt_correction_type multi-scan
_exptl_absorpt_process_details SADABS
_exptl_crystal_colour brown
_exptl_crystal_density_diffrn 3.829
_exptl_crystal_description cubic
_exptl_crystal_F_000 12460
_exptl_crystal_size_max 0.293
_exptl_crystal_size_mid 0.278
_exptl_crystal_size_min 0.177
_exptl_transmission_factor_max 0.131
_exptl_transmission_factor_min 0.070
_refine_diff_density_max 2.045
_refine_diff_density_min -1.618
_refine_diff_density_rms 0.266
_refine_ls_extinction_method none
_refine_ls_goodness_of_fit_ref 1.119
_refine_ls_matrix_type full
_refine_ls_number_parameters 442
_refine_ls_number_reflns 7134
_refine_ls_number_restraints 0
_refine_ls_restrained_S_all 1.119
_refine_ls_R_factor_all 0.0674
_refine_ls_R_factor_gt 0.0536
_refine_ls_shift/su_max 0.001
_refine_ls_shift/su_mean 0.000
_refine_ls_structure_factor_coef Fsqd
_refine_ls_weighting_details 'calc w=1/[\s^2^(Fo^2^)+(0.0481P)^2^+457.3331P] where P=(Fo^2^+2Fc^2^)/3'
_refine_ls_weighting_scheme calc
_refine_ls_wR_factor_gt 0.1236
_refine_ls_wR_factor_ref 0.1295
_reflns_number_gt 5879
_reflns_number_total 7134
_reflns_threshold_expression >2sigma(I)
_cod_data_source_file ic5b00124_si_003.cif
_cod_data_source_block try
_cod_depositor_comments 'Adding full bibliography for 4343322--4343324.cif.'
_cod_original_formula_sum 'Cs4.50 H222 Fe14 K14 Na9.50 O277 P6 Si4 W36'
_cod_database_code 4343323
_shelx_space_group_comment
; 
The symmetry employed for this shelxl refinement is uniquely defined 
by the following loop, which should always be used as a source of 
symmetry information in preference to the above space-group names. 
They are only intended as comments. 
;
_shelx_estimated_absorpt_t_min 0.070
_shelx_estimated_absorpt_t_max 0.131

loop_
_space_group_symop_operation_xyz
'x, y, z'
'-x+1/2, -y+1/2, z'
'-x, y+1/2, -z'
'x+1/2, -y, -z'
'-x, -y, -z'
'x-1/2, y-1/2, -z'
'x, -y-1/2, z'
'-x-1/2, y, z'

loop_
_atom_site_label
_atom_site_type_symbol
_atom_site_fract_x
_atom_site_fract_y
_atom_site_fract_z
_atom_site_U_iso_or_equiv
_atom_site_adp_type
_atom_site_occupancy
_atom_site_symmetry_multiplicity
_atom_site_calc_flag
_atom_site_refinement_flags
W1 W 0.17627(4) 0.48440(3) 0.78068(5) 0.0362(3) Uani 1 1 d .
W2 W 0.09389(4) 0.55113(4) 0.63984(5) 0.0420(3) Uani 1 1 d .
W3 W 0.16768(4) 0.61157(4) 0.51346(5) 0.0448(3) Uani 1 1 d .
W4 W 0.2500 0.50027(5) 0.46598(7) 0.0478(4) Uani 1 2 d S
W5 W 0.17590(4) 0.43974(4) 0.59293(5) 0.0420(3) Uani 1 1 d .
W6 W -0.07546(4) 0.68976(4) 0.94063(5) 0.0441(3) Uani 1 1 d .
W7 W -0.12308(4) 0.68924(4) 1.13082(5) 0.0450(3) Uani 1 1 d .
W8 W -0.04423(7) 0.7500 1.25339(8) 0.0490(4) Uani 1 2 d S
W9 W 0.08983(4) 0.68278(4) 1.20004(5) 0.0451(3) Uani 1 1 d .
W10 W 0.01088(4) 0.62259(3) 1.07735(5) 0.0436(3) Uani 1 1 d .
Si1 Si 0.2500 0.5461(3) 0.6412(4) 0.0274(19) Uani 1 2 d S
Si2 Si 0.0053(4) 0.7500 1.0760(4) 0.031(2) Uani 1 2 d S
P1 P 0.2500 0.6515(3) 0.9568(4) 0.0326(19) Uani 1 2 d S
P2 P 0.1275(4) 0.7500 0.7526(4) 0.037(2) Uani 1 2 d S
Fe1 Fe 0.12543(14) 0.68493(12) 1.03247(16) 0.0399(8) Uani 1 1 d .
Fe2 Fe 0.1759(4) 0.7500 0.9174(4) 0.065(3) Uani 0.54(3) 2 d SP
Na2A Na 0.1759(4) 0.7500 0.9174(4) 0.065(3) Uani 0.46(3) 2 d SP
Fe6 Fe 0.2500 0.6908(3) 0.7921(5) 0.068(3) Uani 0.46(3) 2 d SP
Na6A Na 0.2500 0.6908(3) 0.7921(5) 0.068(3) Uani 0.54(3) 2 d SP
Fe3 Fe 0.0430(2) 0.7500 0.8982(2) 0.0399(11) Uani 1 2 d S
Fe4 Fe 0.16966(14) 0.64691(12) 0.67926(17) 0.0407(8) Uani 1 1 d .
Fe5 Fe 0.2500 0.58215(16) 0.8138(2) 0.0365(11) Uani 1 2 d S
O1A O 0.2500 0.4526(7) 0.8068(10) 0.035(5) Uiso 1 2 d S
O1B O 0.1874(6) 0.5326(5) 0.8432(7) 0.038(4) Uiso 1 1 d .
O1T O 0.1284(6) 0.4479(5) 0.8281(7) 0.041(4) Uiso 1 1 d .
O2A O 0.0918(6) 0.6090(5) 0.6790(8) 0.044(4) Uiso 1 1 d .
O2T O 0.0213(7) 0.5344(6) 0.6396(8) 0.049(4) Uiso 1 1 d .
O3A O 0.2500 0.6243(7) 0.5059(10) 0.037(5) Uiso 1 2 d S
O3B O 0.1548(6) 0.6605(5) 0.5739(7) 0.043(4) Uiso 1 1 d .
O3T O 0.1408(8) 0.6353(6) 0.4355(9) 0.066(5) Uiso 1 1 d .
O4T O 0.2500 0.4908(8) 0.3747(12) 0.057(6) Uiso 1 2 d S
O5T O 0.1280(7) 0.3928(6) 0.5824(8) 0.053(4) Uiso 1 1 d .
O5A O 0.2500 0.4052(7) 0.5940(11) 0.043(5) Uiso 1 2 d S
O6B O -0.1147(11) 0.7500 0.9181(12) 0.059(7) Uiso 1 2 d S
O6A O -0.1217(7) 0.6516(6) 0.8960(8) 0.050(4) Uiso 1 1 d .
O6T O -0.0192(7) 0.7000(5) 0.8748(8) 0.048(4) Uiso 1 1 d .
O7T O -0.1799(7) 0.6510(6) 1.1451(8) 0.051(4) Uiso 1 1 d .
O7A O -0.1648(10) 0.7500 1.1357(12) 0.056(6) Uiso 1 2 d S
O8T O -0.0511(10) 0.7500 1.3455(12) 0.054(6) Uiso 1 2 d S
O9A O 0.1468(6) 0.6726(5) 1.1368(8) 0.046(4) Uiso 1 1 d .
O9B O 0.1074(10) 0.7500 1.2085(11) 0.050(6) Uiso 1 2 d S
O9T O 0.1206(7) 0.6635(6) 1.2764(8) 0.051(4) Uiso 1 1 d .
O10A O 0.0816(6) 0.6215(5) 1.0311(7) 0.044(4) Uiso 1 1 d .
O10T O -0.0080(7) 0.5639(6) 1.0772(8) 0.051(4) Uiso 1 1 d .
O1S1 O 0.2500 0.4987(7) 0.5896(10) 0.041(5) Uiso 1 2 d S
O1P1 O 0.2500 0.6965(8) 0.9124(12) 0.055(6) Uiso 1 2 d S
O12F O 0.1573(9) 0.7500 1.0380(11) 0.045(6) Uiso 1 2 d S
O12 O 0.1222(6) 0.5202(5) 0.7236(8) 0.046(4) Uiso 1 1 d .
O1P2 O 0.1800(9) 0.7500 0.7987(11) 0.049(6) Uiso 1 2 d S
O1S2 O -0.0188(9) 0.7500 0.9930(11) 0.043(5) Uiso 1 2 d S
O15 O 0.1811(6) 0.4447(5) 0.6927(7) 0.038(4) Uiso 1 1 d .
O2S1 O 0.2500 0.5289(7) 0.7256(10) 0.033(5) Uiso 1 2 d S
O2P1 O 0.2500 0.6073(7) 0.9086(10) 0.040(5) Uiso 1 2 d S
O2P2 O 0.1260(6) 0.7054(5) 0.7043(7) 0.041(4) Uiso 1 1 d .
O2S2 O 0.0452(6) 0.7021(5) 1.0899(7) 0.037(4) Uiso 1 1 d .
O23 O 0.0985(7) 0.5781(6) 0.5445(8) 0.053(4) Uiso 1 1 d .
O25 O 0.1257(7) 0.4917(6) 0.5935(8) 0.051(4) Uiso 1 1 d .
O3S1 O 0.1902(6) 0.5785(5) 0.6232(7) 0.034(3) Uiso 1 1 d .
O3P1 O 0.1964(6) 0.6500(5) 1.0044(7) 0.042(4) Uiso 1 1 d .
O3P2 O 0.0711(10) 0.7500 0.8000(11) 0.050(6) Uiso 1 2 d S
O3S2 O -0.0522(9) 0.7500 1.1303(10) 0.038(5) Uiso 1 2 d S
O34 O 0.1924(7) 0.5464(6) 0.4779(8) 0.050(4) Uiso 1 1 d .
O45 O 0.1919(7) 0.4524(6) 0.4935(8) 0.057(4) Uiso 1 1 d .
O46F O 0.2500 0.6734(7) 0.6701(10) 0.039(5) Uiso 1 2 d S
O67 O -0.1217(6) 0.6941(5) 1.0324(7) 0.039(4) Uiso 1 1 d .
O78 O -0.1034(7) 0.7021(6) 1.2305(8) 0.052(4) Uiso 1 1 d .
O89 O 0.0137(6) 0.7031(5) 1.2396(8) 0.046(4) Uiso 1 1 d .
O123 O 0.0968(6) 0.7003(5) 0.9372(7) 0.036(3) Uiso 1 1 d .
O456 O 0.1895(6) 0.6249(5) 0.7738(7) 0.033(3) Uiso 1 1 d .
O610 O -0.0293(7) 0.6450(6) 0.9963(8) 0.049(4) Uiso 1 1 d .
O710 O -0.0589(7) 0.6476(5) 1.1274(8) 0.047(4) Uiso 1 1 d .
O910 O 0.0480(7) 0.6245(6) 1.1706(8) 0.053(4) Uiso 1 1 d .
Cs1 Cs 0.2500 0.2500 0.9968(2) 0.0810(12) Uani 1 4 d S
Cs2 Cs 0.04203(11) 0.40194(10) 0.71677(13) 0.0751(7) Uani 0.75 1 d P
Na13 Na 0.2500 0.6725(13) 0.3524(18) 0.116(10) Uiso 0.67 2 d SP
Na14 Na 0.2500 0.6280(18) 0.327(3) 0.074(13) Uiso 0.33 2 d SP
K1 K 0.2500 0.3622(3) 0.7369(4) 0.0470(19) Uani 1 2 d S
K2 K -0.2500 0.5889(5) 1.0613(7) 0.124(5) Uani 1 2 d S
K3 K -0.1541(5) 0.4424(5) 1.0278(6) 0.069(4) Uani 0.50 1 d P
K4 K 0.0800(5) 0.4966(4) 1.4447(6) 0.062(3) Uiso 0.50 1 d P
K5 K -0.0184(6) 0.3344(5) 1.2502(7) 0.078(4) Uiso 0.50 1 d P
K6A K -0.2500 0.3816(8) 0.8612(11) 0.081(6) Uiso 0.50 2 d SP
K6B K -0.2500 0.3449(14) 0.8705(19) 0.152(12) Uiso 0.50 2 d SP
K7A K 0.1321(16) 0.7500 0.5835(18) 0.142(11) Uiso 0.50 2 d SP
K7B K 0.0987(15) 0.7500 0.5516(17) 0.129(10) Uiso 0.50 2 d SP
Na1 Na 0.2500 0.2500 0.6320(9) 0.048(5) Uani 1 4 d S
Na2 Na 0.0504(12) 0.3611(10) 0.4998(15) 0.216(11) Uiso 1 1 d .
O1W O 0.1747(7) 0.3090(6) 0.6494(8) 0.055(4) Uiso 1 1 d .
O2W O 0.0887(9) 0.6181(7) 0.8552(10) 0.078(6) Uiso 1 1 d .
O3W O 0.0189(12) 0.6656(10) 0.4040(14) 0.124(9) Uiso 1 1 d .
O4W O 0.0131(13) 0.6715(11) 0.5790(15) 0.139(10) Uiso 1 1 d .
O5W O -0.0006(13) 0.4791(11) 0.7766(16) 0.143(10) Uiso 1 1 d .
O7W O -0.2500 0.6486(14) 0.946(2) 0.121(12) Uiso 1 2 d S
O8W O 0.0110(11) 0.4359(9) 1.5256(13) 0.117(8) Uiso 1 1 d .
O9W O -0.1425(13) 0.5663(10) 1.0222(15) 0.133(9) Uiso 1 1 d .
O10W O 0.127(2) 0.7500 1.381(2) 0.157(16) Uiso 1 2 d S
O11W O 0.2500 0.2500 0.7613(14) 0.037(7) Uiso 1 4 d S
O12W O 0.2500 0.7500 1.131(2) 0.072(11) Uiso 1 4 d S
O13W O 0.2500 0.7500 0.570(3) 0.116(17) Uiso 1 4 d S

loop_
_atom_site_aniso_label
_atom_site_aniso_U_11
_atom_site_aniso_U_22
_atom_site_aniso_U_33
_atom_site_aniso_U_23
_atom_site_aniso_U_13
_atom_site_aniso_U_12
W1 0.0316(5) 0.0385(6) 0.0384(5) 0.0014(4) 0.0001(4) -0.0015(4)
W2 0.0338(5) 0.0449(6) 0.0472(6) 0.0015(5) -0.0072(4) -0.0007(5)
W3 0.0483(6) 0.0489(6) 0.0374(6) 0.0032(5) -0.0074(5) 0.0014(5)
W4 0.0553(9) 0.0512(9) 0.0369(8) -0.0028(7) 0.000 0.000
W5 0.0414(6) 0.0432(6) 0.0413(6) -0.0023(5) -0.0049(4) -0.0024(5)
W6 0.0397(6) 0.0442(6) 0.0483(6) -0.0015(5) 0.0027(5) -0.0042(5)
W7 0.0403(6) 0.0414(6) 0.0534(6) 0.0021(5) 0.0129(5) -0.0016(5)
W8 0.0526(9) 0.0495(9) 0.0448(8) 0.000 0.0140(7) 0.000
W9 0.0487(6) 0.0483(6) 0.0382(6) 0.0050(5) 0.0065(5) 0.0023(5)
W10 0.0427(6) 0.0379(6) 0.0503(6) 0.0021(5) 0.0106(5) -0.0012(5)
Si1 0.028(4) 0.029(5) 0.026(4) -0.003(4) 0.000 0.000
Si2 0.034(5) 0.036(5) 0.025(4) 0.000 0.007(4) 0.000
P1 0.035(5) 0.032(5) 0.031(4) 0.003(4) 0.000 0.000
P2 0.036(5) 0.034(5) 0.040(5) 0.000 0.005(4) 0.000
Fe1 0.0363(18) 0.043(2) 0.0407(19) 0.0002(15) 0.0056(15) 0.0022(16)
Fe2 0.068(6) 0.071(6) 0.056(5) 0.000 -0.005(4) 0.000
Na2A 0.068(6) 0.071(6) 0.056(5) 0.000 -0.005(4) 0.000
Fe6 0.061(6) 0.077(7) 0.065(6) 0.001(5) 0.000 0.000
Na6A 0.061(6) 0.077(7) 0.065(6) 0.001(5) 0.000 0.000
Fe3 0.040(3) 0.041(3) 0.039(3) 0.000 0.011(2) 0.000
Fe4 0.0405(19) 0.042(2) 0.0396(19) 0.0001(16) -0.0012(15) 0.0010(16)
Fe5 0.034(3) 0.037(3) 0.038(3) 0.000(2) 0.000 0.000
Cs1 0.071(3) 0.095(3) 0.077(3) 0.000 0.000 0.000
Cs2 0.0610(15) 0.099(2) 0.0649(15) -0.0051(14) 0.0101(12) -0.0274(14)
K1 0.041(4) 0.053(5) 0.047(4) -0.005(4) 0.000 0.000
K2 0.166(13) 0.087(9) 0.118(10) 0.025(8) 0.000 0.000
K3 0.033(6) 0.104(10) 0.071(8) -0.061(7) 0.027(6) -0.024(6)
Na1 0.047(11) 0.046(11) 0.050(11) 0.000 0.000 0.000

loop_
_atom_type_symbol
_atom_type_description
_atom_type_scat_dispersion_real
_atom_type_scat_dispersion_imag
_atom_type_scat_source
O O 0.0106 0.0060 'International Tables Vol C Tables 4.2.6.8 and 6.1.1.4'
Na Na 0.0362 0.0249 'International Tables Vol C Tables 4.2.6.8 and 6.1.1.4'
Si Si 0.0817 0.0704 'International Tables Vol C Tables 4.2.6.8 and 6.1.1.4'
P P 0.1023 0.0942 'International Tables Vol C Tables 4.2.6.8 and 6.1.1.4'
K K 0.2009 0.2494 'International Tables Vol C Tables 4.2.6.8 and 6.1.1.4'
Fe Fe 0.3463 0.8444 'International Tables Vol C Tables 4.2.6.8 and 6.1.1.4'
Cs Cs -0.3680 2.1192 'International Tables Vol C Tables 4.2.6.8 and 6.1.1.4'
W W -0.8490 6.8722 'International Tables Vol C Tables 4.2.6.8 and 6.1.1.4'
H H 0.0000 0.0000 'International Tables Vol C Tables 4.2.6.8 and 6.1.1.4'

loop_
_geom_angle_atom_site_label_1
_geom_angle_atom_site_label_2
_geom_angle_atom_site_label_3
_geom_angle
_geom_angle_site_symmetry_1
_geom_angle_site_symmetry_3
O1T W1 O1B 100.9(6) . .
O1T W1 O12 100.9(6) . .
O1B W1 O12 93.9(6) . .
O1T W1 O1A 98.3(7) . .
O1B W1 O1A 93.0(7) . .
O12 W1 O1A 157.9(7) . .
O1T W1 O15 97.8(6) . .
O1B W1 O15 161.3(6) . .
O12 W1 O15 81.9(6) . .
O1A W1 O15 84.8(7) . .
O1T W1 O2S1 172.7(6) . .
O1B W1 O2S1 78.0(6) . .
O12 W1 O2S1 86.4(5) . .
O1A W1 O2S1 74.6(6) . .
O15 W1 O2S1 83.5(6) . .
O1T W1 K1 82.3(5) . .
O1B W1 K1 136.9(4) . .
O12 W1 K1 128.0(4) . .
O1A W1 K1 44.5(5) . .
O15 W1 K1 46.7(4) . .
O2S1 W1 K1 93.5(4) . .
O1T W1 K2 65.2(5) . 5_567
O1B W1 K2 80.5(5) . 5_567
O12 W1 K2 163.4(5) . 5_567
O1A W1 K2 38.7(5) . 5_567
O15 W1 K2 108.1(4) . 5_567
O2S1 W1 K2 107.5(3) . 5_567
K1 W1 K2 61.7(2) . 5_567
O1T W1 Cs2 48.7(5) . .
O1B W1 Cs2 136.8(4) . .
O12 W1 Cs2 68.9(4) . .
O1A W1 Cs2 118.0(5) . .
O15 W1 Cs2 58.4(4) . .
O2S1 W1 Cs2 136.2(4) . .
K1 W1 Cs2 76.36(7) . .
K2 W1 Cs2 104.57(15) 5_567 .
O2T W2 O2A 102.9(7) . .
O2T W2 O12 101.8(7) . .
O2A W2 O12 94.5(6) . .
O2T W2 O23 98.9(7) . .
O2A W2 O23 91.9(7) . .
O12 W2 O23 156.4(6) . .
O2T W2 O25 97.0(7) . .
O2A W2 O25 160.1(7) . .
O12 W2 O25 82.1(6) . .
O23 W2 O25 84.2(6) . .
O2T W2 O3S1 171.5(6) . .
O2A W2 O3S1 77.5(6) . .
O12 W2 O3S1 86.6(6) . .
O23 W2 O3S1 72.6(6) . .
O25 W2 O3S1 82.7(6) . .
O2T W2 K4 79.5(5) . 1_554
O2A W2 K4 136.6(5) . 1_554
O12 W2 K4 127.9(5) . 1_554
O23 W2 K4 45.8(5) . 1_554
O25 W2 K4 46.7(5) . 1_554
O3S1 W2 K4 94.3(4) . 1_554
O3T W3 O3B 100.9(7) . .
O3T W3 O3A 102.4(8) . .
O3B W3 O3A 93.8(7) . .
O3T W3 O23 98.8(8) . .
O3B W3 O23 92.5(7) . .
O3A W3 O23 156.3(7) . .
O3T W3 O34 99.4(7) . .
O3B W3 O34 159.7(6) . .
O3A W3 O34 82.5(7) . .
O23 W3 O34 83.8(6) . .
O3T W3 O3S1 172.0(7) . .
O3B W3 O3S1 77.0(6) . .
O3A W3 O3S1 85.6(7) . .
O23 W3 O3S1 73.6(6) . .
O34 W3 O3S1 82.8(5) . .
O3T W3 K4 81.6(6) . 1_554
O3B W3 K4 137.0(5) . 1_554
O3A W3 K4 128.0(6) . 1_554
O23 W3 K4 45.4(5) . 1_554
O34 W3 K4 46.3(5) . 1_554
O3S1 W3 K4 94.6(4) . 1_554
O4T W4 O34 103.0(7) . 8_655
O4T W4 O34 103.0(7) . .
O34 W4 O34 90.4(10) 8_655 .
O4T W4 O45 99.2(7) . 8_655
O34 W4 O45 87.8(7) 8_655 8_655
O34 W4 O45 157.6(7) . 8_655
O4T W4 O45 99.2(7) . .
O34 W4 O45 157.6(7) 8_655 .
O34 W4 O45 87.8(7) . .
O45 W4 O45 85.5(10) 8_655 .
O4T W4 O1S1 170.2(9) . .
O34 W4 O1S1 83.8(6) 8_655 .
O34 W4 O1S1 83.8(6) . .
O45 W4 O1S1 73.8(6) 8_655 .
O45 W4 O1S1 73.8(6) . .
O4T W4 K4 83.95(18) . 1_554
O34 W4 K4 137.4(5) 8_655 1_554
O34 W4 K4 47.6(5) . 1_554
O45 W4 K4 133.2(5) 8_655 1_554
O45 W4 K4 48.2(5) . 1_554
O1S1 W4 K4 95.85(18) . 1_554
O4T W4 K4 83.95(18) . 8_654
O34 W4 K4 47.6(5) 8_655 8_654
O34 W4 K4 137.4(5) . 8_654
O45 W4 K4 48.2(5) 8_655 8_654
O45 W4 K4 133.2(5) . 8_654
O1S1 W4 K4 95.85(18) . 8_654
K4 W4 K4 167.8(4) 1_554 8_654
O5T W5 O25 101.8(7) . .
O5T W5 O15 102.2(7) . .
O25 W5 O15 88.6(6) . .
O5T W5 O45 98.4(7) . .
O25 W5 O45 88.9(7) . .
O15 W5 O45 159.3(7) . .
O5T W5 O5A 100.2(8) . .
O25 W5 O5A 158.0(7) . .
O15 W5 O5A 88.3(7) . .
O45 W5 O5A 86.3(8) . .
O5T W5 O1S1 169.9(7) . .
O25 W5 O1S1 84.1(6) . .
O15 W5 O1S1 86.0(6) . .
O45 W5 O1S1 73.3(7) . .
O5A W5 O1S1 73.9(7) . .
O5T W5 K1 86.1(5) . .
O25 W5 K1 135.0(5) . .
O15 W5 K1 46.7(4) . .
O45 W5 K1 134.2(5) . .
O5A W5 K1 48.3(6) . .
O1S1 W5 K1 95.5(4) . .
O5T W5 K4 82.5(6) . 1_554
O25 W5 K4 48.3(5) . 1_554
O15 W5 K4 136.1(5) . 1_554
O45 W5 K4 48.6(5) . 1_554
O5A W5 K4 134.3(6) . 1_554
O1S1 W5 K4 95.7(5) . 1_554
K1 W5 K4 168.6(2) . 1_554
O5T W5 Cs2 51.6(5) . .
O25 W5 Cs2 74.3(5) . .
O15 W5 Cs2 59.0(4) . .
O45 W5 Cs2 139.2(5) . .
O5A W5 Cs2 121.9(6) . .
O1S1 W5 Cs2 138.5(5) . .
K1 W5 Cs2 77.06(7) . .
K4 W5 Cs2 95.55(18) 1_554 .
O6A W6 O6T 101.4(7) . .
O6A W6 O610 101.5(7) . .
O6T W6 O610 95.0(7) . .
O6A W6 O6B 98.4(8) . .
O6T W6 O6B 92.4(8) . .
O610 W6 O6B 157.0(8) . .
O6A W6 O67 97.7(6) . .
O6T W6 O67 160.9(6) . .
O610 W6 O67 82.0(6) . .
O6B W6 O67 84.0(8) . .
O6A W6 O1S2 172.3(6) . .
O6T W6 O1S2 77.5(7) . .
O610 W6 O1S2 86.3(6) . .
O6B W6 O1S2 74.1(7) . .
O67 W6 O1S2 83.5(6) . .
O6A W6 Cs1 79.4(5) . 5_567
O6T W6 Cs1 138.8(5) . 5_567
O610 W6 Cs1 125.6(4) . 5_567
O6B W6 Cs1 47.6(7) . 5_567
O67 W6 Cs1 44.8(4) . 5_567
O1S2 W6 Cs1 96.4(4) . 5_567
O7T W7 O67 102.4(7) . .
O7T W7 O710 102.3(7) . .
O67 W7 O710 89.9(6) . .
O7T W7 O7A 99.6(8) . .
O67 W7 O7A 89.6(8) . .
O710 W7 O7A 157.7(8) . .
O7T W7 O78 98.0(7) . .
O67 W7 O78 159.4(6) . .
O710 W7 O78 88.1(6) . .
O7A W7 O78 84.7(8) . .
O7T W7 O3S2 168.8(7) . .
O67 W7 O3S2 86.1(6) . .
O710 W7 O3S2 84.7(6) . .
O7A W7 O3S2 73.0(7) . .
O78 W7 O3S2 73.3(7) . .
O7T W7 K1 30.9(5) . 5_567
O67 W7 K1 130.2(4) . 5_567
O710 W7 K1 111.0(5) . 5_567
O7A W7 K1 86.0(6) . 5_567
O78 W7 K1 69.1(5) . 5_567
O3S2 W7 K1 138.3(5) . 5_567
O7T W7 Cs1 79.3(5) . 5_567
O67 W7 Cs1 53.2(4) . 5_567
O710 W7 Cs1 141.7(5) . 5_567
O7A W7 Cs1 47.7(7) . 5_567
O78 W7 Cs1 129.9(5) . 5_567
O3S2 W7 Cs1 100.6(4) . 5_567
K1 W7 Cs1 90.12(9) 5_567 5_567
O7T W7 Cs2 81.3(5) . 5_567
O67 W7 Cs2 135.1(4) . 5_567
O710 W7 Cs2 46.5(5) . 5_567
O7A W7 Cs2 134.5(7) . 5_567
O78 W7 Cs2 50.6(5) . 5_567
O3S2 W7 Cs2 97.8(4) . 5_567
K1 W7 Cs2 71.73(9) 5_567 5_567
Cs1 W7 Cs2 160.50(5) 5_567 5_567
O8T W8 O89 101.6(7) . 7_575
O8T W8 O89 101.6(7) . .
O89 W8 O89 88.3(9) 7_575 .
O8T W8 O78 99.1(7) . .
O89 W8 O78 159.3(6) 7_575 .
O89 W8 O78 88.8(6) . .
O8T W8 O78 99.1(7) . 7_575
O89 W8 O78 88.8(6) 7_575 7_575
O89 W8 O78 159.3(6) . 7_575
O78 W8 O78 86.6(9) . 7_575
O8T W8 O3S2 170.4(9) . .
O89 W8 O3S2 85.2(6) 7_575 .
O89 W8 O3S2 85.2(6) . .
O78 W8 O3S2 74.0(6) . .
O78 W8 O3S2 74.0(6) 7_575 .
O8T W8 Cs2 82.54(4) . 3_557
O89 W8 Cs2 47.1(5) 7_575 3_557
O89 W8 Cs2 134.5(5) . 3_557
O78 W8 Cs2 135.8(5) . 3_557
O78 W8 Cs2 50.0(5) 7_575 3_557
O3S2 W8 Cs2 97.58(4) . 3_557
O8T W8 Cs2 82.54(4) . 5_567
O89 W8 Cs2 134.5(5) 7_575 5_567
O89 W8 Cs2 47.1(5) . 5_567
O78 W8 Cs2 50.0(5) . 5_567
O78 W8 Cs2 135.8(5) 7_575 5_567
O3S2 W8 Cs2 97.58(4) . 5_567
Cs2 W8 Cs2 164.84(8) 3_557 5_567
O9T W9 O9A 102.4(7) . .
O9T W9 O9B 98.9(8) . .
O9A W9 O9B 93.3(8) . .
O9T W9 O910 100.3(7) . .
O9A W9 O910 92.0(7) . .
O9B W9 O910 158.6(8) . .
O9T W9 O89 97.9(7) . .
O9A W9 O89 159.8(6) . .
O9B W9 O89 82.6(8) . .
O910 W9 O89 85.2(6) . .
O9T W9 O2S2 174.5(6) . .
O9A W9 O2S2 76.4(6) . .
O9B W9 O2S2 86.6(7) . .
O910 W9 O2S2 74.5(6) . .
O89 W9 O2S2 83.5(5) . .
O9T W9 K6B 80.8(7) . 5_567
O9A W9 K6B 22.3(7) . 5_567
O9B W9 K6B 91.5(9) . 5_567
O910 W9 K6B 101.1(7) . 5_567
O89 W9 K6B 173.7(7) . 5_567
O2S2 W9 K6B 98.4(6) . 5_567
O9T W9 Cs2 78.3(5) . 5_567
O9A W9 Cs2 133.8(5) . 5_567
O9B W9 Cs2 132.6(7) . 5_567
O910 W9 Cs2 44.0(5) . 5_567
O89 W9 Cs2 51.8(4) . 5_567
O2S2 W9 Cs2 98.6(3) . 5_567
K6B W9 Cs2 133.4(6) 5_567 5_567
O10T W10 O10A 102.0(7) . .
O10T W10 O610 101.3(7) . .
O10A W10 O610 92.8(6) . .
O10T W10 O910 97.9(7) . .
O10A W10 O910 92.7(6) . .
O610 W10 O910 158.5(7) . .
O10T W10 O710 97.9(7) . .
O10A W10 O710 160.1(6) . .
O610 W10 O710 83.0(6) . .
O910 W10 O710 84.9(6) . .
O10T W10 O2S2 172.7(6) . .
O10A W10 O2S2 76.8(6) . .
O610 W10 O2S2 86.0(6) . .
O910 W10 O2S2 75.0(6) . .
O710 W10 O2S2 83.5(6) . .
O10T W10 Cs2 76.5(5) . 5_567
O10A W10 Cs2 134.6(4) . 5_567
O610 W10 Cs2 132.4(5) . 5_567
O910 W10 Cs2 44.3(5) . 5_567
O710 W10 Cs2 51.3(4) . 5_567
O2S2 W10 Cs2 99.1(3) . 5_567
O1S1 Si1 O2S1 109.5(11) . .
O1S1 Si1 O3S1 108.4(7) . .
O2S1 Si1 O3S1 110.6(6) . .
O1S1 Si1 O3S1 108.4(7) . 8_655
O2S1 Si1 O3S1 110.6(6) . 8_655
O3S1 Si1 O3S1 109.5(10) . 8_655
O2S2 Si2 O2S2 109.3(11) 7_575 .
O2S2 Si2 O1S2 109.6(7) 7_575 .
O2S2 Si2 O1S2 109.6(7) . .
O2S2 Si2 O3S2 109.8(7) 7_575 .
O2S2 Si2 O3S2 109.8(7) . .
O1S2 Si2 O3S2 108.6(11) . .
O1P1 P1 O3P1 110.5(8) . 8_655
O1P1 P1 O3P1 110.5(8) . .
O3P1 P1 O3P1 107.4(12) 8_655 .
O1P1 P1 O2P1 109.9(12) . .
O3P1 P1 O2P1 109.2(8) 8_655 .
O3P1 P1 O2P1 109.2(8) . .
O1P1 P1 K6B 121.9(12) . 5_567
O3P1 P1 K6B 53.8(6) 8_655 5_567
O3P1 P1 K6B 53.8(6) . 5_567
O2P1 P1 K6B 128.2(11) . 5_567
O1P1 P1 Na2A 35.4(5) . 2_565
O3P1 P1 Na2A 75.2(6) 8_655 2_565
O3P1 P1 Na2A 124.5(7) . 2_565
O2P1 P1 Na2A 122.4(7) . 2_565
K6B P1 Na2A 101.4(7) 5_567 2_565
O1P1 P1 K3 133.1(5) . 5_567
O3P1 P1 K3 116.4(7) 8_655 5_567
O3P1 P1 K3 54.1(6) . 5_567
O2P1 P1 K3 55.6(5) . 5_567
K6B P1 K3 86.5(6) 5_567 5_567
Na2A P1 K3 168.5(3) 2_565 5_567
O1P1 P1 K3 133.1(5) . 4_567
O3P1 P1 K3 54.1(6) 8_655 4_567
O3P1 P1 K3 116.4(7) . 4_567
O2P1 P1 K3 55.6(5) . 4_567
K6B P1 K3 86.5(6) 5_567 4_567
Na2A P1 K3 109.1(3) 2_565 4_567
K3 P1 K3 79.4(5) 5_567 4_567
O1P1 P1 K6A 138.7(10) . 5_567
O3P1 P1 K6A 54.7(6) 8_655 5_567
O3P1 P1 K6A 54.7(6) . 5_567
O2P1 P1 K6A 111.3(9) . 5_567
K6B P1 K6A 16.9(7) 5_567 5_567
Na2A P1 K6A 115.6(4) 2_565 5_567
K3 P1 K6A 73.7(4) 5_567 5_567
K3 P1 K6A 73.7(4) 4_567 5_567
O1P2 P2 O2P2 111.3(8) . .
O1P2 P2 O2P2 111.3(8) . 7_575
O2P2 P2 O2P2 107.6(12) . 7_575
O1P2 P2 O3P2 109.4(12) . .
O2P2 P2 O3P2 108.5(8) . .
O2P2 P2 O3P2 108.5(8) 7_575 .
O1P2 P2 K7A 124.0(12) . .
O2P2 P2 K7A 53.9(6) . .
O2P2 P2 K7A 53.9(6) 7_575 .
O3P2 P2 K7A 126.6(11) . .
O1P2 P2 Na6A 35.9(5) . 2_565
O2P2 P2 Na6A 123.4(7) . 2_565
O2P2 P2 Na6A 75.5(6) 7_575 2_565
O3P2 P2 Na6A 124.2(7) . 2_565
K7A P2 Na6A 101.3(6) . 2_565
O1P2 P2 K5 126.7(5) . 5_567
O2P2 P2 K5 54.6(6) . 5_567
O2P2 P2 K5 122.0(7) 7_575 5_567
O3P2 P2 K5 54.0(5) . 5_567
K7A P2 K5 90.5(6) . 5_567
Na6A P2 K5 162.5(4) 2_565 5_567
O1P2 P2 K5 126.7(5) . 3_557
O2P2 P2 K5 122.0(7) . 3_557
O2P2 P2 K5 54.6(6) 7_575 3_557
O3P2 P2 K5 54.0(5) . 3_557
K7A P2 K5 90.5(6) . 3_557
Na6A P2 K5 105.8(3) 2_565 3_557
K5 P2 K5 86.8(5) 5_567 3_557
O1P2 P2 K7B 135.8(10) . .
O2P2 P2 K7B 54.2(6) . .
O2P2 P2 K7B 54.2(6) 7_575 .
O3P2 P2 K7B 114.8(10) . .
K7A P2 K7B 11.8(8) . .
Na6A P2 K7B 111.3(5) 2_565 .
K5 P2 K7B 82.0(5) 5_567 .
K5 P2 K7B 82.0(5) 3_557 .
O123 Fe1 O12F 88.3(7) . .
O123 Fe1 O3P1 97.9(6) . .
O12F Fe1 O3P1 99.7(7) . .
O123 Fe1 O10A 90.8(6) . .
O12F Fe1 O10A 172.0(7) . .
O3P1 Fe1 O10A 88.3(6) . .
O123 Fe1 O9A 173.4(6) . .
O12F Fe1 O9A 90.9(7) . .
O3P1 Fe1 O9A 88.7(6) . .
O10A Fe1 O9A 89.0(6) . .
O123 Fe1 O2S2 97.3(5) . .
O12F Fe1 O2S2 94.7(7) . .
O3P1 Fe1 O2S2 159.3(6) . .
O10A Fe1 O2S2 77.5(6) . .
O9A Fe1 O2S2 76.2(6) . .
O123 Fe1 K6B 143.7(6) . 5_567
O12F Fe1 K6B 83.7(9) . 5_567
O3P1 Fe1 K6B 49.3(7) . 5_567
O10A Fe1 K6B 101.6(8) . 5_567
O9A Fe1 K6B 42.5(6) . 5_567
O2S2 Fe1 K6B 118.5(6) . 5_567
O123 Fe1 K3 89.3(5) . 5_567
O12F Fe1 K3 145.2(6) . 5_567
O3P1 Fe1 K3 46.5(5) . 5_567
O10A Fe1 K3 42.6(4) . 5_567
O9A Fe1 K3 95.1(5) . 5_567
O2S2 Fe1 K3 120.0(4) . 5_567
K6B Fe1 K3 78.0(7) 5_567 5_567
O123 Fe1 K6A 144.0(5) . 5_567
O12F Fe1 K6A 98.1(7) . 5_567
O3P1 Fe1 K6A 46.2(5) . 5_567
O10A Fe1 K6A 87.2(5) . 5_567
O9A Fe1 K6A 42.6(5) . 5_567
O2S2 Fe1 K6A 117.2(4) . 5_567
K6B Fe1 K6A 14.5(6) 5_567 5_567
K3 Fe1 K6A 65.5(4) 5_567 5_567
O1P2 Fe2 O1P1 85.8(8) . 2_565
O1P2 Fe2 O1P1 85.8(8) . .
O1P1 Fe2 O1P1 82.8(9) 2_565 .
O1P2 Fe2 O123 101.1(6) . .
O1P1 Fe2 O123 172.1(7) 2_565 .
O1P1 Fe2 O123 101.3(6) . .
O1P2 Fe2 O123 101.1(6) . 7_575
O1P1 Fe2 O123 101.3(6) 2_565 7_575
O1P1 Fe2 O123 172.1(7) . 7_575
O123 Fe2 O123 74.0(7) . 7_575
O1P2 Fe2 O12F 171.8(9) . .
O1P1 Fe2 O12F 100.3(7) 2_565 .
O1P1 Fe2 O12F 100.3(7) . .
O123 Fe2 O12F 72.4(6) . .
O123 Fe2 O12F 72.4(6) 7_575 .
O1P2 Fe2 Na6A 43.4(4) . 2_565
O1P1 Fe2 Na6A 42.6(6) 2_565 2_565
O1P1 Fe2 Na6A 85.3(6) . 2_565
O123 Fe2 Na6A 143.8(5) . 2_565
O123 Fe2 Na6A 102.2(4) 7_575 2_565
O12F Fe2 Na6A 141.9(4) . 2_565
O1P2 Fe2 Na2A 87.6(6) . 2_565
O1P1 Fe2 Na2A 41.5(5) 2_565 2_565
O1P1 Fe2 Na2A 41.5(5) . 2_565
O123 Fe2 Na2A 141.5(4) . 2_565
O123 Fe2 Na2A 141.5(4) 7_575 2_565
O12F Fe2 Na2A 100.6(6) . 2_565
Na6A Fe2 Na2A 59.59(15) 2_565 2_565
O1P1 Fe6 O1P2 84.0(7) . 2_565
O1P1 Fe6 O1P2 84.0(7) . .
O1P2 Fe6 O1P2 87.9(8) 2_565 .
O1P1 Fe6 O456 101.8(6) . .
O1P2 Fe6 O456 171.0(7) 2_565 .
O1P2 Fe6 O456 99.4(5) . .
O1P1 Fe6 O456 101.8(6) . 8_655
O1P2 Fe6 O456 99.4(5) 2_565 8_655
O1P2 Fe6 O456 171.0(7) . 8_655
O456 Fe6 O456 72.9(7) . 8_655
O1P1 Fe6 O46F 172.1(9) . .
O1P2 Fe6 O46F 101.6(7) 2_565 .
O1P2 Fe6 O46F 101.6(7) . .
O456 Fe6 O46F 72.0(5) . .
O456 Fe6 O46F 72.0(5) 8_655 .
O1P1 Fe6 Na6A 85.9(6) . 2_565
O1P2 Fe6 Na6A 44.1(4) 2_565 2_565
O1P2 Fe6 Na6A 44.1(4) . 2_565
O456 Fe6 Na6A 142.2(4) . 2_565
O456 Fe6 Na6A 142.2(4) 8_655 2_565
O46F Fe6 Na6A 101.9(5) . 2_565
O1P1 Fe6 Na2A 42.3(4) . 2_565
O1P2 Fe6 Na2A 41.9(6) 2_565 2_565
O1P2 Fe6 Na2A 87.6(6) . 2_565
O456 Fe6 Na2A 142.9(5) . 2_565
O456 Fe6 Na2A 101.3(4) 8_655 2_565
O46F Fe6 Na2A 142.5(4) . 2_565
Na6A Fe6 Na2A 60.34(16) 2_565 2_565
O3P2 Fe3 O123 98.5(6) . 7_575
O3P2 Fe3 O123 98.5(6) . .
O123 Fe3 O123 88.3(8) 7_575 .
O3P2 Fe3 O6T 91.3(6) . .
O123 Fe3 O6T 170.1(6) 7_575 .
O123 Fe3 O6T 91.8(6) . .
O3P2 Fe3 O6T 91.3(6) . 7_575
O123 Fe3 O6T 91.8(6) 7_575 7_575
O123 Fe3 O6T 170.1(6) . 7_575
O6T Fe3 O6T 86.4(9) . 7_575
O3P2 Fe3 O1S2 160.7(9) . .
O123 Fe3 O1S2 95.3(6) 7_575 .
O123 Fe3 O1S2 95.3(6) . .
O6T Fe3 O1S2 74.8(6) . .
O6T Fe3 O1S2 74.8(6) 7_575 .
O3P2 Fe3 K5 48.4(4) . 5_567
O123 Fe3 K5 144.7(5) 7_575 5_567
O123 Fe3 K5 85.9(5) . 5_567
O6T Fe3 K5 45.1(5) . 5_567
O6T Fe3 K5 99.6(5) 7_575 5_567
O1S2 Fe3 K5 119.9(4) . 5_567
O3P2 Fe3 K5 48.4(4) . 3_557
O123 Fe3 K5 85.9(5) 7_575 3_557
O123 Fe3 K5 144.7(5) . 3_557
O6T Fe3 K5 99.6(5) . 3_557
O6T Fe3 K5 45.1(5) 7_575 3_557
O1S2 Fe3 K5 119.9(4) . 3_557
K5 Fe3 K5 79.1(4) 5_567 3_557
O456 Fe4 O2P2 99.2(6) . .
O456 Fe4 O46F 89.0(7) . .
O2P2 Fe4 O46F 100.3(7) . .
O456 Fe4 O3B 171.1(6) . .
O2P2 Fe4 O3B 89.7(6) . .
O46F Fe4 O3B 90.0(7) . .
O456 Fe4 O2A 92.4(6) . .
O2P2 Fe4 O2A 89.4(6) . .
O46F Fe4 O2A 169.8(7) . .
O3B Fe4 O2A 87.1(6) . .
O456 Fe4 O3S1 96.6(5) . .
O2P2 Fe4 O3S1 158.2(6) . .
O46F Fe4 O3S1 94.8(7) . .
O3B Fe4 O3S1 74.6(5) . .
O2A Fe4 O3S1 75.0(5) . .
O456 Fe4 K7A 142.3(6) . .
O2P2 Fe4 K7A 47.1(7) . .
O46F Fe4 K7A 82.8(8) . .
O3B Fe4 K7A 46.2(6) . .
O2A Fe4 K7A 102.0(7) . .
O3S1 Fe4 K7A 120.7(6) . .
O456 Fe4 K5 86.1(5) . 5_567
O2P2 Fe4 K5 48.1(5) . 5_567
O46F Fe4 K5 146.4(6) . 5_567
O3B Fe4 K5 99.6(5) . 5_567
O2A Fe4 K5 43.8(5) . 5_567
O3S1 Fe4 K5 118.8(4) . 5_567
K7A Fe4 K5 81.0(6) . 5_567
O2P1 Fe5 O456 97.7(6) . .
O2P1 Fe5 O456 97.7(6) . 8_655
O456 Fe5 O456 88.7(8) . 8_655
O2P1 Fe5 O1B 89.8(6) . 8_655
O456 Fe5 O1B 172.5(6) . 8_655
O456 Fe5 O1B 91.4(5) 8_655 8_655
O2P1 Fe5 O1B 89.8(6) . .
O456 Fe5 O1B 91.4(5) . .
O456 Fe5 O1B 172.5(6) 8_655 .
O1B Fe5 O1B 87.6(8) 8_655 .
O2P1 Fe5 O2S1 159.7(8) . .
O456 Fe5 O2S1 96.8(5) . .
O456 Fe5 O2S1 96.8(5) 8_655 .
O1B Fe5 O2S1 75.7(5) 8_655 .
O1B Fe5 O2S1 75.7(5) . .
O2P1 Fe5 K3 47.9(4) . 4_567
O456 Fe5 K3 145.0(4) . 4_567
O456 Fe5 K3 90.3(4) 8_655 4_567
O1B Fe5 K3 42.5(4) 8_655 4_567
O1B Fe5 K3 93.9(5) . 4_567
O2S1 Fe5 K3 118.0(4) . 4_567
O2P1 Fe5 K3 47.9(4) . 5_567
O456 Fe5 K3 90.3(4) . 5_567
O456 Fe5 K3 145.0(4) 8_655 5_567
O1B Fe5 K3 93.9(5) 8_655 5_567
O1B Fe5 K3 42.5(4) . 5_567
O2S1 Fe5 K3 118.0(4) . 5_567
K3 Fe5 K3 71.2(4) 4_567 5_567
W1 O1A W1 117.8(10) 8_655 .
W1 O1A K2 114.7(5) 8_655 5_567
W1 O1A K2 114.7(5) . 5_567
W1 O1A K1 106.6(6) 8_655 .
W1 O1A K1 106.6(6) . .
K2 O1A K1 92.6(7) 5_567 .
W1 O1B Fe5 114.9(7) . .
W1 O1B K3 139.2(7) . 5_567
Fe5 O1B K3 105.6(6) . 5_567
W1 O1T Cs2 106.8(6) . .
W2 O2A Fe4 116.3(7) . .
W2 O2A K5 139.8(8) . 5_567
Fe4 O2A K5 103.7(6) . 5_567
W2 O2T K4 147.0(8) . 5_567
W3 O3A W3 157.0(12) 8_655 .
W3 O3B Fe4 116.3(7) . .
W3 O3B K7A 144.9(11) . .
Fe4 O3B K7A 98.4(10) . .
W3 O3B K7B 130.4(9) . .
Fe4 O3B K7B 112.4(9) . .
K7A O3B K7B 19.9(8) . .
W5 O5T Na2 141.9(11) . .
W5 O5T Cs2 103.7(6) . .
Na2 O5T Cs2 94.9(8) . .
W5 O5A W5 120.7(11) 8_655 .
W5 O5A K1 102.2(6) 8_655 .
W5 O5A K1 102.2(6) . .
W6 O6B W6 118.9(12) 7_575 .
W6 O6B Cs1 107.9(7) 7_575 5_567
W6 O6B Cs1 107.9(7) . 5_567
W6 O6T Fe3 117.0(8) . .
W6 O6T K5 140.6(8) . 5_567
Fe3 O6T K5 102.2(7) . 5_567
W7 O7T K1 130.7(8) . 5_567
W7 O7T K2 136.5(8) . .
K1 O7T K2 92.3(5) 5_567 .
W7 O7A W7 121.1(12) 7_575 .
W7 O7A Cs1 105.3(7) 7_575 5_567
W7 O7A Cs1 105.3(7) . 5_567
W9 O9A Fe1 116.0(8) . .
W9 O9A K6B 141.4(12) . 5_567
Fe1 O9A K6B 102.2(10) . 5_567
W9 O9A K6A 133.6(8) . 5_567
Fe1 O9A K6A 107.7(7) . 5_567
K6B O9A K6A 21.4(9) 5_567 5_567
W9 O9B W9 154.1(13) . 7_575
W10 O10A Fe1 114.3(7) . .
W10 O10A K3 138.8(8) . 5_567
Fe1 O10A K3 106.4(6) . 5_567
Si1 O1S1 W4 125.2(11) . .
Si1 O1S1 W5 123.1(6) . .
W4 O1S1 W5 92.3(6) . .
Si1 O1S1 W5 123.1(6) . 8_655
W4 O1S1 W5 92.3(6) . 8_655
W5 O1S1 W5 91.5(7) . 8_655
P1 O1P1 Na2A 121.8(8) . 2_565
P1 O1P1 Fe2 121.8(8) . 2_565
Na2A O1P1 Fe2 0.0 2_565 2_565
P1 O1P1 Fe2 121.8(8) . .
Na2A O1P1 Fe2 97.0(9) 2_565 .
Fe2 O1P1 Fe2 97.0(9) 2_565 .
P1 O1P1 Fe6 119.6(13) . .
Na2A O1P1 Fe6 95.1(8) 2_565 .
Fe2 O1P1 Fe6 95.1(8) 2_565 .
Fe2 O1P1 Fe6 95.1(8) . .
Fe1 O12F Fe1 135.9(12) . 7_575
Fe1 O12F Fe2 90.9(6) . .
Fe1 O12F Fe2 90.9(6) 7_575 .
W2 O12 W1 156.3(9) . .
W2 O12 Cs2 101.7(5) . .
W1 O12 Cs2 82.8(5) . .
P2 O1P2 Fe2 123.6(13) . .
P2 O1P2 Na6A 122.1(8) . 2_565
Fe2 O1P2 Na6A 94.7(7) . 2_565
P2 O1P2 Fe6 122.1(8) . 2_565
Fe2 O1P2 Fe6 94.7(7) . 2_565
Na6A O1P2 Fe6 0.0(5) 2_565 2_565
P2 O1P2 Fe6 122.1(8) . .
Fe2 O1P2 Fe6 94.7(7) . .
Na6A O1P2 Fe6 91.8(8) 2_565 .
Fe6 O1P2 Fe6 91.8(8) 2_565 .
Si2 O1S2 Fe3 122.3(11) . .
Si2 O1S2 W6 125.5(6) . .
Fe3 O1S2 W6 90.7(6) . .
Si2 O1S2 W6 125.5(6) . 7_575
Fe3 O1S2 W6 90.7(6) . 7_575
W6 O1S2 W6 91.9(7) . 7_575
W5 O15 W1 149.7(8) . .
W5 O15 K1 105.2(6) . .
W1 O15 K1 103.4(5) . .
W5 O15 Cs2 92.7(5) . .
W1 O15 Cs2 91.8(5) . .
K1 O15 Cs2 100.8(4) . .
Si1 O2S1 Fe5 121.4(10) . .
Si1 O2S1 W1 125.4(6) . 8_655
Fe5 O2S1 W1 91.3(6) . 8_655
Si1 O2S1 W1 125.4(6) . .
Fe5 O2S1 W1 91.3(6) . .
W1 O2S1 W1 92.2(7) 8_655 .
P1 O2P1 Fe5 147.9(13) . .
P1 O2P1 K3 98.2(7) . 5_567
Fe5 O2P1 K3 102.2(6) . 5_567
P1 O2P1 K3 98.2(7) . 4_567
Fe5 O2P1 K3 102.2(6) . 4_567
K3 O2P1 K3 100.1(9) 5_567 4_567
P2 O2P2 Fe4 143.1(9) . .
P2 O2P2 K7A 97.4(8) . .
Fe4 O2P2 K7A 99.2(7) . .
P2 O2P2 K5 99.0(8) . 5_567
Fe4 O2P2 K5 100.7(6) . 5_567
K7A O2P2 K5 120.0(10) . 5_567
P2 O2P2 K7B 102.8(7) . .
Fe4 O2P2 K7B 101.9(6) . .
K7A O2P2 K7B 15.3(8) . .
K5 O2P2 K7B 104.8(8) 5_567 .
Si2 O2S2 Fe1 124.5(8) . .
Si2 O2S2 W10 124.4(8) . .
Fe1 O2S2 W10 91.3(5) . .
Si2 O2S2 W9 124.3(8) . .
Fe1 O2S2 W9 91.4(5) . .
W10 O2S2 W9 91.0(5) . .
W3 O23 W2 120.7(8) . .
W3 O23 K4 107.2(7) . 1_554
W2 O23 K4 106.2(7) . 1_554
W5 O25 W2 151.0(9) . .
W5 O25 K4 104.2(7) . 1_554
W2 O25 K4 104.0(6) . 1_554
Si1 O3S1 Fe4 122.5(7) . .
Si1 O3S1 W3 125.2(7) . .
Fe4 O3S1 W3 92.0(5) . .
Si1 O3S1 W2 124.1(7) . .
Fe4 O3S1 W2 91.1(5) . .
W3 O3S1 W2 92.4(5) . .
P1 O3P1 Fe1 144.1(10) . .
P1 O3P1 K6B 98.7(8) . 5_567
Fe1 O3P1 K6B 96.6(7) . 5_567
P1 O3P1 K3 100.0(8) . 5_567
Fe1 O3P1 K3 103.2(6) . 5_567
K6B O3P1 K3 113.4(10) 5_567 5_567
P1 O3P1 K6A 100.5(7) . 5_567
Fe1 O3P1 K6A 105.1(6) . 5_567
K6B O3P1 K6A 20.6(8) 5_567 5_567
K3 O3P1 K6A 93.1(7) 5_567 5_567
P2 O3P2 Fe3 143.8(14) . .
P2 O3P2 K5 99.2(7) . 5_567
Fe3 O3P2 K5 100.3(6) . 5_567
P2 O3P2 K5 99.2(7) . 3_557
Fe3 O3P2 K5 100.3(6) . 3_557
K5 O3P2 K5 114.1(9) 5_567 3_557
Si2 O3S2 W8 123.5(11) . .
Si2 O3S2 W7 123.1(6) . .
W8 O3S2 W7 92.8(6) . .
Si2 O3S2 W7 123.1(6) . 7_575
W8 O3S2 W7 92.8(6) . 7_575
W7 O3S2 W7 92.7(7) . 7_575
W4 O34 W3 149.7(9) . .
W4 O34 K4 105.1(7) . 1_554
W3 O34 K4 104.5(6) . 1_554
W5 O45 W4 120.6(8) . .
W5 O45 K4 102.2(7) . 1_554
W4 O45 K4 102.5(7) . 1_554
Fe4 O46F Fe4 135.0(11) 8_655 .
Fe4 O46F Fe6 89.6(6) 8_655 .
Fe4 O46F Fe6 89.6(6) . .
W7 O67 W6 148.6(8) . .
W7 O67 Cs1 100.5(5) . 5_567
W6 O67 Cs1 110.0(5) . 5_567
W8 O78 W7 119.7(8) . .
W8 O78 Cs2 103.7(6) . 5_567
W7 O78 Cs2 102.6(6) . 5_567
W8 O89 W9 150.7(9) . .
W8 O89 Cs2 108.3(6) . 5_567
W9 O89 Cs2 100.2(5) . 5_567
Fe1 O123 Fe3 134.1(7) . .
Fe1 O123 Fe2 91.0(6) . .
Fe3 O123 Fe2 90.2(5) . .
Fe4 O456 Fe5 134.9(7) . .
Fe4 O456 Fe6 91.5(6) . .
Fe5 O456 Fe6 90.3(5) . .
W10 O610 W6 156.0(9) . .
W7 O710 W10 150.0(9) . .
W7 O710 Cs2 108.9(6) . 5_567
W10 O710 Cs2 100.6(5) . 5_567
W10 O910 W9 119.1(8) . .
W10 O910 Cs2 109.2(6) . 5_567
W9 O910 Cs2 109.4(6) . 5_567
O7W Cs1 O7W 138.6(14) 5_567 6_657
O7W Cs1 O7A 106.2(6) 5_567 5_567
O7W Cs1 O7A 106.2(6) 6_657 5_567
O7W Cs1 O7A 106.2(6) 5_567 6_657
O7W Cs1 O7A 106.2(6) 6_657 6_657
O7A Cs1 O7A 75.8(8) 5_567 6_657
O7W Cs1 O67 119.5(2) 5_567 3_547
O7W Cs1 O67 67.9(3) 6_657 3_547
O7A Cs1 O67 48.4(4) 5_567 3_547
O7A Cs1 O67 113.9(4) 6_657 3_547
O7W Cs1 O67 67.9(3) 5_567 5_567
O7W Cs1 O67 119.5(2) 6_657 5_567
O7A Cs1 O67 48.4(4) 5_567 5_567
O7A Cs1 O67 113.9(4) 6_657 5_567
O67 Cs1 O67 55.3(5) 3_547 5_567
O7W Cs1 O67 67.9(3) 5_567 4_567
O7W Cs1 O67 119.5(2) 6_657 4_567
O7A Cs1 O67 113.9(4) 5_567 4_567
O7A Cs1 O67 48.4(4) 6_657 4_567
O67 Cs1 O67 161.2(5) 3_547 4_567
O67 Cs1 O67 121.0(5) 5_567 4_567
O7W Cs1 O67 119.5(2) 5_567 6_657
O7W Cs1 O67 67.9(3) 6_657 6_657
O7A Cs1 O67 113.9(4) 5_567 6_657
O7A Cs1 O67 48.4(4) 6_657 6_657
O67 Cs1 O67 121.0(5) 3_547 6_657
O67 Cs1 O67 161.2(5) 5_567 6_657
O67 Cs1 O67 55.3(5) 4_567 6_657
O7W Cs1 O6B 80.6(3) 5_567 5_567
O7W Cs1 O6B 80.6(3) 6_657 5_567
O7A Cs1 O6B 79.5(6) 5_567 5_567
O7A Cs1 O6B 155.4(6) 6_657 5_567
O67 Cs1 O6B 45.8(4) 3_547 5_567
O67 Cs1 O6B 45.8(4) 5_567 5_567
O67 Cs1 O6B 148.0(3) 4_567 5_567
O67 Cs1 O6B 148.0(3) 6_657 5_567
O7W Cs1 O6B 80.6(3) 5_567 6_657
O7W Cs1 O6B 80.6(3) 6_657 6_657
O7A Cs1 O6B 155.4(6) 5_567 6_657
O7A Cs1 O6B 79.5(6) 6_657 6_657
O67 Cs1 O6B 148.0(3) 3_547 6_657
O67 Cs1 O6B 148.0(3) 5_567 6_657
O67 Cs1 O6B 45.8(4) 4_567 6_657
O67 Cs1 O6B 45.8(4) 6_657 6_657
O6B Cs1 O6B 125.1(8) 5_567 6_657
O7W Cs1 W7 126.2(4) 5_567 3_547
O7W Cs1 W7 79.7(5) 6_657 3_547
O7A Cs1 W7 27.07(18) 5_567 3_547
O7A Cs1 W7 88.4(4) 6_657 3_547
O67 Cs1 W7 26.3(2) 3_547 3_547
O67 Cs1 W7 59.0(2) 5_567 3_547
O67 Cs1 W7 134.9(3) 4_567 3_547
O67 Cs1 W7 109.0(2) 6_657 3_547
O6B Cs1 W7 69.3(3) 5_567 3_547
O6B Cs1 W7 153.00(17) 6_657 3_547
O7W Cs1 W7 79.7(5) 5_567 5_567
O7W Cs1 W7 126.2(4) 6_657 5_567
O7A Cs1 W7 27.07(18) 5_567 5_567
O7A Cs1 W7 88.4(4) 6_657 5_567
O67 Cs1 W7 59.0(2) 3_547 5_567
O67 Cs1 W7 26.3(2) 5_567 5_567
O67 Cs1 W7 109.0(2) 4_567 5_567
O67 Cs1 W7 134.9(3) 6_657 5_567
O6B Cs1 W7 69.3(3) 5_567 5_567
O6B Cs1 W7 153.00(17) 6_657 5_567
W7 Cs1 W7 48.51(4) 3_547 5_567
O5W Cs2 O910 69.4(7) . 5_567
O5W Cs2 O1T 67.1(7) . .
O910 Cs2 O1T 93.2(4) 5_567 .
O5W Cs2 O5T 129.2(7) . .
O910 Cs2 O5T 160.4(4) 5_567 .
O1T Cs2 O5T 100.1(4) . .
O5W Cs2 O3W 128.1(8) . 5_566
O910 Cs2 O3W 93.4(6) 5_567 5_566
O1T Cs2 O3W 164.8(6) . 5_566
O5T Cs2 O3W 70.4(6) . 5_566
O5W Cs2 O710 90.3(7) . 5_567
O910 Cs2 O710 49.5(4) 5_567 5_567
O1T Cs2 O710 60.0(4) . 5_567
O5T Cs2 O710 127.0(4) . 5_567
O3W Cs2 O710 115.6(5) 5_566 5_567
O5W Cs2 O89 118.7(7) . 5_567
O910 Cs2 O89 49.6(4) 5_567 5_567
O1T Cs2 O89 115.9(4) . 5_567
O5T Cs2 O89 111.1(4) . 5_567
O3W Cs2 O89 59.8(5) 5_566 5_567
O710 Cs2 O89 56.3(4) 5_567 5_567
O5W Cs2 O78 137.4(7) . 5_567
O910 Cs2 O78 82.3(4) 5_567 5_567
O1T Cs2 O78 83.9(4) . 5_567
O5T Cs2 O78 84.8(4) . 5_567
O3W Cs2 O78 83.4(6) 5_566 5_567
O710 Cs2 O78 47.3(4) 5_567 5_567
O89 Cs2 O78 47.3(4) 5_567 5_567
O5W Cs2 O15 96.6(7) . .
O910 Cs2 O15 143.4(4) 5_567 .
O1T Cs2 O15 50.7(3) . .
O5T Cs2 O15 50.0(4) . .
O3W Cs2 O15 120.3(5) 5_566 .
O710 Cs2 O15 99.0(4) 5_567 .
O89 Cs2 O15 134.4(4) 5_567 .
O78 Cs2 O15 87.4(4) 5_567 .
O5W Cs2 O12 56.4(7) . .
O910 Cs2 O12 121.0(4) 5_567 .
O1T Cs2 O12 47.1(3) . .
O5T Cs2 O12 78.5(4) . .
O3W Cs2 O12 137.3(5) 5_566 .
O710 Cs2 O12 106.4(4) 5_567 .
O89 Cs2 O12 162.7(3) 5_567 .
O78 Cs2 O12 122.8(4) 5_567 .
O15 Cs2 O12 41.4(3) . .
O5W Cs2 O8W 97.7(8) . 1_554
O910 Cs2 O8W 126.6(5) 5_567 1_554
O1T Cs2 O8W 130.4(5) . 1_554
O5T Cs2 O8W 52.1(5) . 1_554
O3W Cs2 O8W 53.3(6) 5_566 1_554
O710 Cs2 O8W 168.9(5) 5_567 1_554
O89 Cs2 O8W 112.7(5) 5_567 1_554
O78 Cs2 O8W 124.9(5) 5_567 1_554
O15 Cs2 O8W 87.7(5) . 1_554
O12 Cs2 O8W 84.5(5) . 1_554
O5W Cs2 W5 108.6(7) . .
O910 Cs2 W5 171.6(3) 5_567 .
O1T Cs2 W5 78.6(3) . .
O5T Cs2 W5 24.8(3) . .
O3W Cs2 W5 94.1(5) 5_566 .
O710 Cs2 W5 123.2(3) 5_567 .
O89 Cs2 W5 132.5(3) 5_567 .
O78 Cs2 W5 94.7(3) 5_567 .
O15 Cs2 W5 28.2(2) . .
O12 Cs2 W5 54.4(2) . .
O8W Cs2 W5 61.4(4) 1_554 .
Na14 Na13 K6B 62(3) . 5_566
Na14 Na13 K6A 48(2) . 5_566
K6B Na13 K6A 14.0(5) 5_566 5_566
Na13 Na14 K6A 115(3) . 5_566
Na13 Na14 K6B 100(3) . 5_566
K6A Na14 K6B 15.8(6) 5_566 5_566
O7T K1 O7T 70.7(7) 5_567 4_567
O7T K1 O1W 92.7(5) 5_567 .
O7T K1 O1W 139.2(6) 4_567 .
O7T K1 O1W 139.2(6) 5_567 8_655
O7T K1 O1W 92.7(5) 4_567 8_655
O1W K1 O1W 75.6(7) . 8_655
O7T K1 O1A 75.3(5) 5_567 .
O7T K1 O1A 75.3(5) 4_567 .
O1W K1 O1A 137.8(4) . .
O1W K1 O1A 137.8(4) 8_655 .
O7T K1 O15 130.4(5) 5_567 8_655
O7T K1 O15 91.3(4) 4_567 8_655
O1W K1 O15 125.5(5) . 8_655
O1W K1 O15 85.4(4) 8_655 8_655
O1A K1 O15 55.3(4) . 8_655
O7T K1 O15 91.3(4) 5_567 .
O7T K1 O15 130.4(5) 4_567 .
O1W K1 O15 85.4(4) . .
O1W K1 O15 125.5(5) 8_655 .
O1A K1 O15 55.3(4) . .
O15 K1 O15 65.4(6) 8_655 .
O7T K1 O5A 142.1(4) 5_567 .
O7T K1 O5A 142.1(4) 4_567 .
O1W K1 O5A 71.3(5) . .
O1W K1 O5A 71.3(5) 8_655 .
O1A K1 O5A 93.5(6) . .
O15 K1 O5A 54.3(4) 8_655 .
O15 K1 O5A 54.3(4) . .
O7T K1 O11W 75.6(5) 5_567 .
O7T K1 O11W 75.6(5) 4_567 .
O1W K1 O11W 64.0(5) . .
O1W K1 O11W 64.0(5) 8_655 .
O1A K1 O11W 144.1(7) . .
O15 K1 O11W 145.5(3) 8_655 .
O15 K1 O11W 145.5(3) . .
O5A K1 O11W 122.4(7) . .
O7T K1 Na1 108.5(4) 5_567 .
O7T K1 Na1 108.5(4) 4_567 .
O1W K1 Na1 40.5(4) . .
O1W K1 Na1 40.5(4) 8_655 .
O1A K1 Na1 175.3(5) . .
O15 K1 Na1 121.1(4) 8_655 .
O15 K1 Na1 121.1(4) . .
O5A K1 Na1 81.8(5) . .
O11W K1 Na1 40.6(6) . .
O7T K1 W5 112.7(3) 5_567 .
O7T K1 W5 153.3(4) 4_567 .
O1W K1 W5 67.4(4) . .
O1W K1 W5 98.8(4) 8_655 .
O1A K1 W5 80.1(4) . .
O15 K1 W5 65.9(3) 8_655 .
O15 K1 W5 28.2(3) . .
O5A K1 W5 29.5(2) . .
O11W K1 W5 131.0(4) . .
Na1 K1 W5 95.7(3) . .
O7T K1 W5 153.3(4) 5_567 8_655
O7T K1 W5 112.7(3) 4_567 8_655
O1W K1 W5 98.8(4) . 8_655
O1W K1 W5 67.4(4) 8_655 8_655
O1A K1 W5 80.1(4) . 8_655
O15 K1 W5 28.2(3) 8_655 8_655
O15 K1 W5 65.9(3) . 8_655
O5A K1 W5 29.5(2) . 8_655
O11W K1 W5 131.0(4) . 8_655
Na1 K1 W5 95.7(3) . 8_655
W5 K1 W5 51.97(10) . 8_655
O9W K2 O9W 136.8(14) . 8
O9W K2 O7W 85.7(7) . .
O9W K2 O7W 85.7(7) 8 .
O9W K2 O1A 98.7(7) . 5_567
O9W K2 O1A 98.7(7) 8 5_567
O7W K2 O1A 167.4(11) . 5_567
O9W K2 O7T 77.1(7) . .
O9W K2 O7T 145.7(8) 8 .
O7W K2 O7T 93.9(8) . .
O1A K2 O7T 75.7(6) 5_567 .
O9W K2 O7T 145.7(8) . 8
O9W K2 O7T 77.1(7) 8 8
O7W K2 O7T 93.9(8) . 8
O1A K2 O7T 75.7(6) 5_567 8
O7T K2 O7T 68.7(7) . 8
O9W K2 W1 72.1(6) . 5_567
O9W K2 W1 118.6(7) 8 5_567
O7W K2 W1 154.85(14) . 5_567
O1A K2 W1 26.62(16) 5_567 5_567
O7T K2 W1 70.1(4) . 5_567
O7T K2 W1 97.8(5) 8 5_567
O9W K2 W1 118.6(7) . 4_467
O9W K2 W1 72.1(6) 8 4_467
O7W K2 W1 154.85(13) . 4_467
O1A K2 W1 26.62(16) 5_567 4_467
O7T K2 W1 97.8(5) . 4_467
O7T K2 W1 70.1(4) 8 4_467
W1 K2 W1 49.95(15) 5_567 4_467
O9W K2 K1 110.1(7) . 5_567
O9W K2 K1 110.1(7) 8 5_567
O7W K2 K1 122.7(9) . 5_567
O1A K2 K1 44.7(5) 5_567 5_567
O7T K2 K1 43.1(4) . 5_567
O7T K2 K1 43.1(4) 8 5_567
W1 K2 K1 58.0(2) 5_567 5_567
W1 K2 K1 58.0(2) 4_467 5_567
O9W K2 Cs1 99.6(7) . 5_567
O9W K2 Cs1 99.6(7) 8 5_567
O7W K2 Cs1 38.7(8) . 5_567
O1A K2 Cs1 128.7(6) 5_567 5_567
O7T K2 Cs1 62.5(4) . 5_567
O7T K2 Cs1 62.5(4) 8 5_567
W1 K2 Cs1 132.5(3) 5_567 5_567
W1 K2 Cs1 132.5(3) 4_467 5_567
K1 K2 Cs1 83.9(3) 5_567 5_567
O9W K2 K3 100.8(7) . 8
O9W K2 K3 47.0(7) 8 8
O7W K2 K3 115.2(8) . 8
O1A K2 K3 75.7(5) 5_567 8
O7T K2 K3 150.7(5) . 8
O7T K2 K3 110.1(4) 8 8
W1 K2 K3 81.3(3) 5_567 8
W1 K2 K3 56.9(2) 4_467 8
K1 K2 K3 114.9(3) 5_567 8
Cs1 K2 K3 144.8(2) 5_567 8
O9W K2 K3 47.0(7) . .
O9W K2 K3 100.8(7) 8 .
O7W K2 K3 115.2(8) . .
O1A K2 K3 75.7(5) 5_567 .
O7T K2 K3 110.1(4) . .
O7T K2 K3 150.7(5) 8 .
W1 K2 K3 56.9(2) 5_567 .
W1 K2 K3 81.3(3) 4_467 .
K1 K2 K3 114.9(3) 5_567 .
Cs1 K2 K3 144.8(2) 5_567 .
K3 K2 K3 55.8(3) 8 .
O1B K3 O10A 137.5(7) 5_567 5_567
O1B K3 O3P1 110.0(6) 5_567 5_567
O10A K3 O3P1 60.8(5) 5_567 5_567
O1B K3 O2P1 61.4(6) 5_567 5_567
O10A K3 O2P1 108.9(7) 5_567 5_567
O3P1 K3 O2P1 51.9(5) 5_567 5_567
O1B K3 O2W 68.6(6) 5_567 5_567
O10A K3 O2W 68.9(6) 5_567 5_567
O3P1 K3 O2W 79.8(6) 5_567 5_567
O2P1 K3 O2W 79.0(6) 5_567 5_567
O1B K3 P1 86.6(5) 5_567 5_567
O10A K3 P1 85.4(5) 5_567 5_567
O3P1 K3 P1 25.8(3) 5_567 5_567
O2P1 K3 P1 26.2(4) 5_567 5_567
O2W K3 P1 80.4(5) 5_567 5_567
O1B K3 Fe5 31.9(3) 5_567 5_567
O10A K3 Fe5 124.6(6) 5_567 5_567
O3P1 K3 Fe5 78.8(4) 5_567 5_567
O2P1 K3 Fe5 29.9(4) 5_567 5_567
O2W K3 Fe5 67.9(4) 5_567 5_567
P1 K3 Fe5 54.7(2) 5_567 5_567
O1B K3 Fe1 125.0(6) 5_567 5_567
O10A K3 Fe1 31.0(3) 5_567 5_567
O3P1 K3 Fe1 30.3(3) 5_567 5_567
O2P1 K3 Fe1 78.6(5) 5_567 5_567
O2W K3 Fe1 68.0(4) 5_567 5_567
P1 K3 Fe1 54.4(2) 5_567 5_567
Fe5 K3 Fe1 99.6(3) 5_567 5_567
O1B K3 K6A 130.3(5) 5_567 .
O10A K3 K6A 75.0(4) 5_567 .
O3P1 K3 K6A 44.6(5) 5_567 .
O2P1 K3 K6A 73.5(5) 5_567 .
O2W K3 K6A 123.7(6) 5_567 .
P1 K3 K6A 54.5(3) 5_567 .
Fe5 K3 K6A 102.5(3) 5_567 .
Fe1 K3 K6A 59.0(3) 5_567 .
O1B K3 K3 73.3(4) 5_567 8
O10A K3 K3 128.2(4) 5_567 8
O3P1 K3 K3 70.0(4) 5_567 8
O2P1 K3 K3 39.9(4) 5_567 8
O2W K3 K3 118.3(4) 5_567 8
P1 K3 K3 50.3(2) 5_567 8
Fe5 K3 K3 54.4(2) 5_567 8
Fe1 K3 K3 99.93(16) 5_567 8
K6A K3 K3 58.5(2) . 8
O1B K3 K6B 127.9(5) 5_567 .
O10A K3 K6B 68.3(5) 5_567 .
O3P1 K3 K6B 32.2(6) 5_567 .
O2P1 K3 K6B 67.4(6) 5_567 .
O2W K3 K6B 111.1(7) 5_567 .
P1 K3 K6B 45.2(5) 5_567 .
Fe5 K3 K6B 97.3(4) 5_567 .
Fe1 K3 K6B 48.0(4) 5_567 .
K6A K3 K6B 12.6(5) . .
K3 K3 K6B 61.5(3) 8 .
O1B K3 K2 60.7(4) 5_567 .
O10A K3 K2 158.1(6) 5_567 .
O3P1 K3 K2 131.9(4) 5_567 .
O2P1 K3 K2 90.6(4) 5_567 .
O2W K3 K2 126.5(5) 5_567 .
P1 K3 K2 111.0(3) 5_567 .
Fe5 K3 K2 77.3(2) 5_567 .
Fe1 K3 K2 160.2(3) 5_567 .
K6A K3 K2 102.2(4) . .
K3 K3 K2 62.12(15) 8 .
K6B K3 K2 112.5(5) . .
O8W K4 O8W 83.3(9) . 5_568
O8W K4 O2T 70.7(7) . 5_567
O8W K4 O2T 74.2(7) 5_568 5_567
O8W K4 O23 101.6(7) . 1_556
O8W K4 O23 58.4(6) 5_568 1_556
O2T K4 O23 132.6(6) 5_567 1_556
O8W K4 O45 93.7(7) . 1_556
O8W K4 O45 146.6(7) 5_568 1_556
O2T K4 O45 136.0(6) 5_567 1_556
O23 K4 O45 90.0(5) 1_556 1_556
O8W K4 O34 131.2(7) . 1_556
O8W K4 O34 106.0(7) 5_568 1_556
O2T K4 O34 158.0(6) 5_567 1_556
O23 K4 O34 52.4(5) 1_556 1_556
O45 K4 O34 52.6(5) 1_556 1_556
O8W K4 O25 69.8(7) . 1_556
O8W K4 O25 95.7(7) 5_568 1_556
O2T K4 O25 140.2(6) 5_567 1_556
O23 K4 O25 52.8(5) 1_556 1_556
O45 K4 O25 52.7(5) 1_556 1_556
O34 K4 O25 61.7(5) 1_556 1_556
O8W K4 W5 71.1(6) . 1_556
O8W K4 W5 122.5(6) 5_568 1_556
O2T K4 W5 135.5(5) 5_567 1_556
O23 K4 W5 77.2(4) 1_556 1_556
O45 K4 W5 29.2(3) 1_556 1_556
O34 K4 W5 63.6(4) 1_556 1_556
O25 K4 W5 27.4(3) 1_556 1_556
O8W K4 W4 121.7(7) . 1_556
O8W K4 W4 133.2(7) 5_568 1_556
O2T K4 W4 147.8(5) 5_567 1_556
O23 K4 W4 77.0(4) 1_556 1_556
O45 K4 W4 29.3(3) 1_556 1_556
O34 K4 W4 27.3(3) 1_556 1_556
O25 K4 W4 63.8(4) 1_556 1_556
W5 K4 W4 51.47(16) 1_556 1_556
O8W K4 Na2 34.8(7) . 1_556
O8W K4 Na2 116.9(8) 5_568 1_556
O2T K4 Na2 74.2(6) 5_567 1_556
O23 K4 Na2 125.8(6) 1_556 1_556
O45 K4 Na2 70.8(6) 1_556 1_556
O34 K4 Na2 122.3(6) 1_556 1_556
O25 K4 Na2 76.8(6) 1_556 1_556
W5 K4 Na2 61.3(4) 1_556 1_556
W4 K4 Na2 99.6(5) 1_556 1_556
O8W K4 W2 76.8(6) . 1_556
O8W K4 W2 68.0(6) 5_568 1_556
O2T K4 W2 132.3(5) 5_567 1_556
O23 K4 W2 28.0(3) 1_556 1_556
O45 K4 W2 78.8(4) 1_556 1_556
O34 K4 W2 63.9(4) 1_556 1_556
O25 K4 W2 29.3(3) 1_556 1_556
W5 K4 W2 56.59(17) 1_556 1_556
W4 K4 W2 79.4(2) 1_556 1_556
Na2 K4 W2 97.8(5) 1_556 1_556
O8W K4 W3 126.7(6) . 1_556
O8W K4 W3 76.7(6) 5_568 1_556
O2T K4 W3 143.7(5) 5_567 1_556
O23 K4 W3 27.4(3) 1_556 1_556
O45 K4 W3 78.7(4) 1_556 1_556
O34 K4 W3 29.3(3) 1_556 1_556
O25 K4 W3 63.8(4) 1_556 1_556
W5 K4 W3 79.2(2) 1_556 1_556
W4 K4 W3 56.48(17) 1_556 1_556
Na2 K4 W3 139.8(5) 1_556 1_556
W2 K4 W3 49.89(15) 1_556 1_556
O2A K5 O6T 148.6(7) 5_567 5_567
O2A K5 O3P2 113.4(7) 5_567 5_567
O6T K5 O3P2 62.7(6) 5_567 5_567
O2A K5 O2P2 62.2(5) 5_567 5_567
O6T K5 O2P2 113.8(7) 5_567 5_567
O3P2 K5 O2P2 53.2(6) 5_567 5_567
O2A K5 O2W 73.9(6) 5_567 5_567
O6T K5 O2W 74.8(6) 5_567 5_567
O3P2 K5 O2W 85.2(7) 5_567 5_567
O2P2 K5 O2W 84.6(6) 5_567 5_567
O2A K5 O4W 63.5(7) 5_567 5_567
O6T K5 O4W 147.7(8) 5_567 5_567
O3P2 K5 O4W 108.0(8) 5_567 5_567
O2P2 K5 O4W 73.1(7) 5_567 5_567
O2W K5 O4W 137.2(8) 5_567 5_567
O2A K5 P2 87.6(5) 5_567 5_567
O6T K5 P2 88.5(5) 5_567 5_567
O3P2 K5 P2 26.8(5) 5_567 5_567
O2P2 K5 P2 26.4(3) 5_567 5_567
O2W K5 P2 84.3(5) 5_567 5_567
O4W K5 P2 90.4(7) 5_567 5_567
O2A K5 Fe3 131.4(6) 5_567 5_567
O6T K5 Fe3 32.6(4) 5_567 5_567
O3P2 K5 Fe3 31.4(5) 5_567 5_567
O2P2 K5 Fe3 81.2(4) 5_567 5_567
O2W K5 Fe3 71.8(5) 5_567 5_567
O4W K5 Fe3 136.7(7) 5_567 5_567
P2 K5 Fe3 56.0(3) 5_567 5_567
O2A K5 Fe4 32.5(4) 5_567 5_567
O6T K5 Fe4 131.1(6) 5_567 5_567
O3P2 K5 Fe4 80.9(5) 5_567 5_567
O2P2 K5 Fe4 31.2(3) 5_567 5_567
O2W K5 Fe4 70.5(5) 5_567 5_567
O4W K5 Fe4 71.7(6) 5_567 5_567
P2 K5 Fe4 55.3(2) 5_567 5_567
Fe3 K5 Fe4 102.6(3) 5_567 5_567
O2A K5 K7A 67.4(5) 5_567 5_567
O6T K5 K7A 125.6(6) 5_567 5_567
O3P2 K5 K7A 64.4(6) 5_567 5_567
O2P2 K5 K7A 28.6(6) 5_567 5_567
O2W K5 K7A 112.5(7) 5_567 5_567
O4W K5 K7A 47.9(7) 5_567 5_567
P2 K5 K7A 42.7(5) 5_567 5_567
Fe3 K5 K7A 95.8(4) 5_567 5_567
Fe4 K5 K7A 47.4(4) 5_567 5_567
O2A K5 K5 126.4(4) 5_567 7_565
O6T K5 K5 69.0(4) 5_567 7_565
O3P2 K5 K5 33.0(5) 5_567 7_565
O2P2 K5 K5 66.9(4) 5_567 7_565
O2W K5 K5 117.5(5) 5_567 7_565
O4W K5 K5 87.1(6) 5_567 7_565
P2 K5 K5 46.6(3) 5_567 7_565
Fe3 K5 K5 50.4(2) 5_567 7_565
Fe4 K5 K5 98.0(2) 5_567 7_565
K7A K5 K5 59.9(3) 5_567 7_565
O2A K5 K7B 70.1(5) 5_567 5_567
O6T K5 K7B 129.2(6) 5_567 5_567
O3P2 K5 K7B 71.7(6) 5_567 5_567
O2P2 K5 K7B 40.3(5) 5_567 5_567
O2W K5 K7B 123.6(7) 5_567 5_567
O4W K5 K7B 37.8(7) 5_567 5_567
P2 K5 K7B 52.8(4) 5_567 5_567
Fe3 K5 K7B 102.6(4) 5_567 5_567
Fe4 K5 K7B 55.7(4) 5_567 5_567
K7A K5 K7B 11.7(5) 5_567 5_567
K5 K5 K7B 60.5(3) 7_565 5_567
K6B K6A O9A 57.6(6) . 4_467
K6B K6A O9A 57.6(6) . 5_567
O9A K6A O9A 114.5(10) 4_467 5_567
K6B K6A O3P1 64(2) . 5_567
O9A K6A O3P1 100.1(8) 4_467 5_567
O9A K6A O3P1 58.5(5) 5_567 5_567
K6B K6A O3P1 64(2) . 4_467
O9A K6A O3P1 58.5(5) 4_467 4_467
O9A K6A O3P1 100.1(8) 5_567 4_467
O3P1 K6A O3P1 49.1(7) 5_567 4_467
K6B K6A P1 65(2) . 5_567
O9A K6A P1 81.2(6) 4_467 5_567
O9A K6A P1 81.2(6) 5_567 5_567
O3P1 K6A P1 24.9(3) 5_567 5_567
O3P1 K6A P1 24.9(3) 4_467 5_567
K6B K6A Na14 95(3) . 5_566
O9A K6A Na14 88.4(7) 4_467 5_566
O9A K6A Na14 88.4(7) 5_567 5_566
O3P1 K6A Na14 146.5(8) 5_567 5_566
O3P1 K6A Na14 146.5(8) 4_467 5_566
P1 K6A Na14 160.6(11) 5_567 5_566
K6B K6A Fe1 56.7(12) . 5_567
O9A K6A Fe1 110.2(7) 4_467 5_567
O9A K6A Fe1 29.8(4) 5_567 5_567
O3P1 K6A Fe1 28.7(3) 5_567 5_567
O3P1 K6A Fe1 73.9(5) 4_467 5_567
P1 K6A Fe1 52.2(3) 5_567 5_567
Na14 K6A Fe1 118.1(6) 5_566 5_567
K6B K6A Fe1 56.7(12) . 4_467
O9A K6A Fe1 29.8(4) 4_467 4_467
O9A K6A Fe1 110.2(7) 5_567 4_467
O3P1 K6A Fe1 73.9(5) 5_567 4_467
O3P1 K6A Fe1 28.7(3) 4_467 4_467
P1 K6A Fe1 52.2(3) 5_567 4_467
Na14 K6A Fe1 118.1(6) 5_566 4_467
Fe1 K6A Fe1 92.3(5) 5_567 4_467
K6B K6A K3 106(2) . .
O9A K6A K3 130.5(7) 4_467 .
O9A K6A K3 76.7(4) 5_567 .
O3P1 K6A K3 42.3(4) 5_567 .
O3P1 K6A K3 72.2(5) 4_467 .
P1 K6A K3 51.8(3) 5_567 .
Na14 K6A K3 141.1(6) 5_566 .
Fe1 K6A K3 55.5(3) 5_567 .
Fe1 K6A K3 100.8(5) 4_467 .
K6B K6A K3 106(2) . 8
O9A K6A K3 76.7(4) 4_467 8
O9A K6A K3 130.5(7) 5_567 8
O3P1 K6A K3 72.2(5) 5_567 8
O3P1 K6A K3 42.3(4) 4_467 8
P1 K6A K3 51.8(3) 5_567 8
Na14 K6A K3 141.1(6) 5_566 8
Fe1 K6A K3 100.8(5) 5_567 8
Fe1 K6A K3 55.5(3) 4_467 8
K3 K6A K3 63.1(4) . 8
K6B K6A Na13 79(2) . 5_566
O9A K6A Na13 79.8(6) 4_467 5_566
O9A K6A Na13 79.8(6) 5_567 5_566
O3P1 K6A Na13 134.4(8) 5_567 5_566
O3P1 K6A Na13 134.4(8) 4_467 5_566
P1 K6A Na13 144.4(8) 5_567 5_566
Na14 K6A Na13 16.2(9) 5_566 5_566
Fe1 K6A Na13 108.1(5) 5_567 5_566
Fe1 K6A Na13 108.1(5) 4_467 5_566
K3 K6A Na13 147.6(3) . 5_566
K3 K6A Na13 147.6(3) 8 5_566
K6A K6B O9A 101.0(10) . 4_467
K6A K6B O9A 101.0(10) . 5_567
O9A K6B O9A 156(2) 4_467 5_567
K6A K6B O12W 170(3) . 5_567
O9A K6B O12W 78.3(10) 4_467 5_567
O9A K6B O12W 78.3(10) 5_567 5_567
K6A K6B O3P1 95(2) . 5_567
O9A K6B O3P1 120.7(13) 4_467 5_567
O9A K6B O3P1 67.1(7) 5_567 5_567
O12W K6B O3P1 93.7(14) 5_567 5_567
K6A K6B O3P1 95(2) . 4_467
O9A K6B O3P1 67.1(7) 4_467 4_467
O9A K6B O3P1 120.7(13) 5_567 4_467
O12W K6B O3P1 93.7(14) 5_567 4_467
O3P1 K6B O3P1 54.8(9) 5_567 4_467
K6A K6B P1 98(3) . 5_567
O9A K6B P1 93.6(9) 4_467 5_567
O9A K6B P1 93.6(9) 5_567 5_567
O12W K6B P1 92.5(14) 5_567 5_567
O3P1 K6B P1 27.4(5) 5_567 5_567
O3P1 K6B P1 27.4(5) 4_467 5_567
K6A K6B Fe1 108.9(15) . 5_567
O9A K6B Fe1 141.3(15) 4_467 5_567
O9A K6B Fe1 35.2(5) 5_567 5_567
O12W K6B Fe1 76.6(9) 5_567 5_567
O3P1 K6B Fe1 34.1(4) 5_567 5_567
O3P1 K6B Fe1 85.6(9) 4_467 5_567
P1 K6B Fe1 58.8(5) 5_567 5_567
K6A K6B Fe1 108.9(15) . 4_467
O9A K6B Fe1 35.2(5) 4_467 4_467
O9A K6B Fe1 141.3(15) 5_567 4_467
O12W K6B Fe1 76.6(9) 5_567 4_467
O3P1 K6B Fe1 85.6(9) 5_567 4_467
O3P1 K6B Fe1 34.1(4) 4_467 4_467
P1 K6B Fe1 58.8(5) 5_567 4_467
Fe1 K6B Fe1 109.5(10) 5_567 4_467
K6A K6B Na14 69(2) . 5_566
O9A K6B Na14 89.1(9) 4_467 5_566
O9A K6B Na14 89.1(9) 5_567 5_566
O12W K6B Na14 100.8(15) 5_567 5_566
O3P1 K6B Na14 149.1(9) 5_567 5_566
O3P1 K6B Na14 149.1(9) 4_467 5_566
P1 K6B Na14 166.7(15) 5_567 5_566
Fe1 K6B Na14 124.2(5) 5_567 5_566
Fe1 K6B Na14 124.2(5) 4_467 5_566
K6A K6B W9 97.8(11) . 4_467
O9A K6B W9 16.3(5) 4_467 4_467
O9A K6B W9 147.4(14) 5_567 4_467
O12W K6B W9 78.5(7) 5_567 4_467
O3P1 K6B W9 137.0(9) 5_567 4_467
O3P1 K6B W9 83.3(4) 4_467 4_467
P1 K6B W9 109.9(5) 5_567 4_467
Fe1 K6B W9 151.9(12) 5_567 4_467
Fe1 K6B W9 51.43(14) 4_467 4_467
Na14 K6B W9 73.2(5) 5_566 4_467
K6A K6B W9 97.8(11) . 5_567
O9A K6B W9 147.4(14) 4_467 5_567
O9A K6B W9 16.3(5) 5_567 5_567
O12W K6B W9 78.5(7) 5_567 5_567
O3P1 K6B W9 83.3(4) 5_567 5_567
O3P1 K6B W9 137.0(9) 4_467 5_567
P1 K6B W9 109.9(5) 5_567 5_567
Fe1 K6B W9 51.43(14) 5_567 5_567
Fe1 K6B W9 151.9(12) 4_467 5_567
Na14 K6B W9 73.2(5) 5_566 5_567
W9 K6B W9 134.4(10) 4_467 5_567
K7B K7A O3B 96.6(11) . 7_575
K7B K7A O3B 96.6(11) . .
O3B K7A O3B 155.2(17) 7_575 .
K7B K7A O2P2 120(3) . 7_575
O3B K7A O2P2 66.7(6) 7_575 7_575
O3B K7A O2P2 122.8(13) . 7_575
K7B K7A O2P2 120(3) . .
O3B K7A O2P2 122.8(13) 7_575 .
O3B K7A O2P2 66.7(6) . .
O2P2 K7A O2P2 57.3(10) 7_575 .
K7B K7A O13W 136(4) . .
O3B K7A O13W 78.0(9) 7_575 .
O3B K7A O13W 78.0(9) . .
O2P2 K7A O13W 97.9(16) 7_575 .
O2P2 K7A O13W 97.9(16) . .
K7B K7A P2 126(3) . .
O3B K7A P2 94.5(9) 7_575 .
O3B K7A P2 94.5(9) . .
O2P2 K7A P2 28.7(5) 7_575 .
O2P2 K7A P2 28.7(5) . .
O13W K7A P2 97.4(16) . .
K7B K7A Fe4 120.7(11) . 7_575
O3B K7A Fe4 35.4(5) 7_575 7_575
O3B K7A Fe4 142.2(14) . 7_575
O2P2 K7A Fe4 33.7(4) 7_575 7_575
O2P2 K7A Fe4 87.5(9) . 7_575
O13W K7A Fe4 78.8(9) . 7_575
P2 K7A Fe4 59.6(5) . 7_575
K7B K7A Fe4 120.7(11) . .
O3B K7A Fe4 142.2(14) 7_575 .
O3B K7A Fe4 35.4(5) . .
O2P2 K7A Fe4 87.5(9) 7_575 .
O2P2 K7A Fe4 33.7(4) . .
O13W K7A Fe4 78.8(9) . .
P2 K7A Fe4 59.6(5) . .
Fe4 K7A Fe4 110.5(10) 7_575 .
K7B K7A K5 89(3) . 3_557
O3B K7A K5 70.7(6) 7_575 3_557
O3B K7A K5 130.4(10) . 3_557
O2P2 K7A K5 31.4(6) 7_575 3_557
O2P2 K7A K5 68.1(7) . 3_557
O13W K7A K5 127.8(13) . 3_557
P2 K7A K5 46.8(4) . 3_557
Fe4 K7A K5 51.7(4) 7_575 3_557
Fe4 K7A K5 101.7(8) . 3_557
K7B K7A K5 89(3) . 5_567
O3B K7A K5 130.4(10) 7_575 5_567
O3B K7A K5 70.7(6) . 5_567
O2P2 K7A K5 68.1(7) 7_575 5_567
O2P2 K7A K5 31.4(6) . 5_567
O13W K7A K5 127.8(13) . 5_567
P2 K7A K5 46.8(4) . 5_567
Fe4 K7A K5 101.7(8) 7_575 5_567
Fe4 K7A K5 51.7(4) . 5_567
K5 K7A K5 60.1(5) 3_557 5_567
K7A K7B O3B 63.5(9) . 7_575
K7A K7B O3B 63.5(9) . .
O3B K7B O3B 123.3(14) 7_575 .
K7A K7B O4W 114(2) . .
O3B K7B O4W 156.6(13) 7_575 .
O3B K7B O4W 67.9(7) . .
K7A K7B O4W 114(2) . 7_575
O3B K7B O4W 67.9(7) 7_575 7_575
O3B K7B O4W 156.6(13) . 7_575
O4W K7B O4W 94.7(15) . 7_575
K7A K7B O2P2 45(2) . 7_575
O3B K7B O2P2 55.7(6) 7_575 7_575
O3B K7B O2P2 97.0(10) . 7_575
O4W K7B O2P2 105.0(11) . 7_575
O4W K7B O2P2 71.7(8) 7_575 7_575
K7A K7B O2P2 45(2) . .
O3B K7B O2P2 97.0(10) 7_575 .
O3B K7B O2P2 55.7(6) . .
O4W K7B O2P2 71.7(8) . .
O4W K7B O2P2 105.0(11) 7_575 .
O2P2 K7B O2P2 45.9(7) 7_575 .
K7A K7B O10W 117(3) . 1_554
O3B K7B O10W 93.2(8) 7_575 1_554
O3B K7B O10W 93.2(8) . 1_554
O4W K7B O10W 107.4(11) . 1_554
O4W K7B O10W 107.4(11) 7_575 1_554
O2P2 K7B O10W 147.6(10) 7_575 1_554
O2P2 K7B O10W 147.6(10) . 1_554
K7A K7B P2 42(3) . .
O3B K7B P2 77.1(7) 7_575 .
O3B K7B P2 77.1(7) . .
O4W K7B P2 86.7(9) . .
O4W K7B P2 86.7(9) 7_575 .
O2P2 K7B P2 23.1(3) 7_575 .
O2P2 K7B P2 23.1(3) . .
O10W K7B P2 158.8(14) 1_554 .
K7A K7B K5 80(3) . 3_557
O3B K7B K5 67.9(6) 7_575 3_557
O3B K7B K5 119.4(9) . 3_557
O4W K7B K5 88.7(9) . 3_557
O4W K7B K5 41.5(7) 7_575 3_557
O2P2 K7B K5 34.9(4) 7_575 3_557
O2P2 K7B K5 64.1(6) . 3_557
O10W K7B K5 147.3(6) 1_554 3_557
P2 K7B K5 45.3(4) . 3_557
K7A K7B K5 80(3) . 5_567
O3B K7B K5 119.4(9) 7_575 5_567
O3B K7B K5 67.9(6) . 5_567
O4W K7B K5 41.5(7) . 5_567
O4W K7B K5 88.7(9) 7_575 5_567
O2P2 K7B K5 64.1(6) 7_575 5_567
O2P2 K7B K5 34.9(4) . 5_567
O10W K7B K5 147.3(6) 1_554 5_567
P2 K7B K5 45.3(4) . 5_567
K5 K7B K5 59.1(5) 3_557 5_567
O1W Na1 O1W 164.3(11) 8_655 7_565
O1W Na1 O1W 86.6(8) 8_655 2
O1W Na1 O1W 91.3(8) 7_565 2
O1W Na1 O1W 91.3(8) 8_655 .
O1W Na1 O1W 86.6(8) 7_565 .
O1W Na1 O1W 164.3(11) 2 .
O1W Na1 O11W 82.1(6) 8_655 .
O1W Na1 O11W 82.1(6) 7_565 .
O1W Na1 O11W 82.1(6) 2 .
O1W Na1 O11W 82.1(6) . .
O1W Na1 K1 49.2(4) 8_655 .
O1W Na1 K1 120.4(6) 7_565 .
O1W Na1 K1 120.4(6) 2 .
O1W Na1 K1 49.2(4) . .
O11W Na1 K1 57.7(3) . .
O1W Na1 K1 120.4(6) 8_655 2
O1W Na1 K1 49.2(4) 7_565 2
O1W Na1 K1 49.2(4) 2 2
O1W Na1 K1 120.4(6) . 2
O11W Na1 K1 57.7(3) . 2
K1 Na1 K1 115.5(5) . 2
O4W Na2 O8W 104.4(15) 5_566 1_554
O4W Na2 O5T 174.9(16) 5_566 .
O8W Na2 O5T 80.1(12) 1_554 .
O4W Na2 O3W 87.2(13) 5_566 5_566
O8W Na2 O3W 82.7(12) 1_554 5_566
O5T Na2 O3W 95.8(12) . 5_566
O4W Na2 K4 108.6(12) 5_566 1_554
O8W Na2 K4 42.8(8) 1_554 1_554
O5T Na2 K4 73.0(8) . 1_554
O3W Na2 K4 125.1(12) 5_566 1_554
O4W Na2 Cs2 135.2(13) 5_566 .
O8W Na2 Cs2 62.7(9) 1_554 .
O5T Na2 Cs2 48.9(6) . .
O3W Na2 Cs2 50.1(8) 5_566 .
K4 Na2 Cs2 90.2(6) 1_554 .
Na1 O1W K1 90.3(6) . .
K5 O2W K3 173.5(8) 5_567 5_567
Na2 O3W Cs2 93.6(10) 5_566 5_566
Na2 O4W K7B 127.0(15) 5_566 .
Na2 O4W K5 131.1(14) 5_566 5_567
K7B O4W K5 100.7(11) . 5_567
K2 O7W Cs1 106.9(13) . 5_567
Na2 O8W K4 102.4(12) 1_556 .
Na2 O8W K4 156.1(14) 1_556 5_568
K4 O8W K4 96.7(9) . 5_568
Na2 O8W Cs2 84.3(10) 1_556 1_556
K4 O8W Cs2 124.7(9) . 1_556
K4 O8W Cs2 96.6(7) 5_568 1_556
Na1 O11W K1 81.7(5) . 2
Na1 O11W K1 81.7(5) . .
K1 O11W K1 163.3(10) 2 .
K6B O12W K6B 179(2) 5_567 6_667
K7A O13W K7A 169(3) . 2_565

loop_
_geom_bond_atom_site_label_1
_geom_bond_atom_site_label_2
_geom_bond_distance
_geom_bond_site_symmetry_2
W1 O1T 1.736(14) .
W1 O1B 1.801(14) .
W1 O12 1.912(15) .
W1 O1A 1.960(10) .
W1 O15 1.991(14) .
W1 O2S1 2.328(13) .
W1 K1 3.880(7) .
W1 K2 3.974(11) 5_567
W1 Cs2 4.005(3) .
W2 O2T 1.717(15) .
W2 O2A 1.772(14) .
W2 O12 1.906(15) .
W2 O23 1.945(15) .
W2 O25 2.005(16) .
W2 O3S1 2.341(13) .
W2 K4 3.980(12) 1_554
W3 O3T 1.718(18) .
W3 O3B 1.797(14) .
W3 O3A 1.912(4) .
W3 O23 1.921(16) .
W3 O34 2.013(16) .
W3 O3S1 2.314(13) .
W3 K4 3.987(12) 1_554
W4 O4T 1.74(2) .
W4 O34 1.849(16) 8_655
W4 O34 1.849(16) .
W4 O45 1.948(17) 8_655
W4 O45 1.948(17) .
W4 O1S1 2.32(2) .
W4 K4 3.891(12) 1_554
W4 K4 3.891(12) 8_654
W5 O5T 1.715(16) .
W5 O25 1.842(16) .
W5 O15 1.883(13) .
W5 O45 1.935(16) .
W5 O5A 1.941(10) .
W5 O1S1 2.354(14) .
W5 K1 3.849(7) .
W5 K4 3.875(12) 1_554
W5 Cs2 3.975(2) .
W6 O6A 1.714(16) .
W6 O6T 1.803(15) .
W6 O610 1.937(15) .
W6 O6B 1.947(12) .
W6 O67 2.023(14) .
W6 O1S2 2.332(14) .
W6 Cs1 4.4689(15) 5_567
W7 O7T 1.696(16) .
W7 O67 1.855(14) .
W7 O710 1.864(15) .
W7 O7A 1.942(11) .
W7 O78 1.958(16) .
W7 O3S2 2.338(14) .
W7 K1 4.070(5) 5_567
W7 Cs1 4.117(3) 5_567
W7 Cs2 4.247(3) 5_567
W8 O8T 1.74(2) .
W8 O89 1.872(15) 7_575
W8 O89 1.872(15) .
W8 O78 1.943(16) .
W8 O78 1.943(16) 7_575
W8 O3S2 2.319(19) .
W8 Cs2 4.266(3) 3_557
W8 Cs2 4.266(3) 5_567
W9 O9T 1.684(15) .
W9 O9A 1.782(15) .
W9 O9B 1.920(5) .
W9 O910 1.962(16) .
W9 O89 1.969(15) .
W9 O2S2 2.366(13) .
W9 K6B 3.954(14) 5_567
W9 Cs2 4.124(3) 5_567
W10 O10T 1.688(16) .
W10 O10A 1.829(14) .
W10 O610 1.882(15) .
W10 O910 1.945(16) .
W10 O710 1.973(15) .
W10 O2S2 2.358(14) .
W10 Cs2 4.108(3) 5_567
Si1 O1S1 1.64(2) .
Si1 O2S1 1.66(2) .
Si1 O3S1 1.668(14) .
Si1 O3S1 1.668(14) 8_655
Si2 O2S2 1.635(15) 7_575
Si2 O2S2 1.635(15) .
Si2 O1S2 1.65(2) .
Si2 O3S2 1.66(2) .
P1 O1P1 1.51(2) .
P1 O3P1 1.513(15) 8_655
P1 O3P1 1.513(15) .
P1 O2P1 1.53(2) .
P1 K6B 3.25(4) 5_567
P1 Na2A 3.302(8) 2_565
P1 K3 3.418(13) 5_567
P1 K3 3.418(13) 4_567
P1 K6A 3.54(2) 5_567
P2 O1P2 1.47(2) .
P2 O2P2 1.538(15) .
P2 O2P2 1.538(15) 7_575
P2 O3P2 1.56(2) .
P2 K7A 3.18(4) .
P2 Na6A 3.322(9) 2_565
P2 K5 3.419(15) 5_567
P2 K5 3.419(15) 3_557
P2 K7B 3.83(3) .
Fe1 O123 1.953(14) .
Fe1 O12F 1.954(9) .
Fe1 O3P1 1.958(15) .
Fe1 O10A 2.028(15) .
Fe1 O9A 2.048(15) .
Fe1 O2S2 2.173(14) .
Fe1 K6B 3.47(2) 5_567
Fe1 K3 3.777(13) 5_567
Fe1 K6A 3.931(16) 5_567
Fe2 O1P2 2.23(2) .
Fe2 O1P1 2.251(17) 2_565
Fe2 O1P1 2.251(17) .
Fe2 O123 2.301(15) .
Fe2 O123 2.301(15) 7_575
Fe2 O12F 2.30(2) .
Fe2 Na6A 3.331(10) 2_565
Fe2 Na2A 3.372(16) 2_565
Fe6 O1P1 2.26(2) .
Fe6 O1P2 2.296(17) 2_565
Fe6 O1P2 2.296(17) .
Fe6 O456 2.318(15) .
Fe6 O456 2.318(15) 8_655
Fe6 O46F 2.34(2) .
Fe6 Na6A 3.297(18) 2_565
Fe6 Na2A 3.331(10) 2_565
Fe3 O3P2 1.95(2) .
Fe3 O123 1.987(14) 7_575
Fe3 O123 1.987(14) .
Fe3 O6T 2.034(16) .
Fe3 O6T 2.034(16) 7_575
Fe3 O1S2 2.27(2) .
Fe3 K5 3.688(14) 5_567
Fe3 K5 3.688(14) 3_557
Fe4 O456 1.931(13) .
Fe4 O2P2 1.964(14) .
Fe4 O46F 1.979(8) .
Fe4 O3B 2.044(14) .
Fe4 O2A 2.061(15) .
Fe4 O3S1 2.225(14) .
Fe4 K7A 3.49(2) .
Fe4 K5 3.725(14) 5_567
Fe5 O2P1 1.91(2) .
Fe5 O456 1.970(13) .
Fe5 O456 1.970(13) 8_655
Fe5 O1B 2.059(14) 8_655
Fe5 O1B 2.059(14) .
Fe5 O2S1 2.223(19) .
Fe5 K3 3.753(12) 4_567
Fe5 K3 3.753(12) 5_567
O1A W1 1.960(10) 8_655
O1A K2 2.73(2) 5_567
O1A K1 2.84(2) .
O1B K3 2.632(17) 5_567
O1T Cs2 3.142(14) .
O2A K5 2.65(2) 5_567
O2T K4 2.927(19) 5_567
O3A W3 1.912(4) 8_655
O3B K7A 2.549(16) .
O3B K7B 2.83(2) .
O5T Na2 2.51(3) .
O5T Cs2 3.204(16) .
O5A W5 1.941(10) 8_655
O5A K1 2.94(2) .
O6B W6 1.947(12) 7_575
O6B Cs1 3.47(2) 5_567
O6T K5 2.67(2) 5_567
O7T K1 2.756(16) 5_567
O7T K2 2.83(2) .
O7A W7 1.942(11) 7_575
O7A Cs1 3.15(2) 5_567
O9A K6B 2.402(17) 5_567
O9A K6A 2.79(2) 5_567
O9B W9 1.920(5) 7_575
O10A K3 2.666(18) 5_567
O1S1 W5 2.354(14) 8_655
O1P1 Na2A 2.251(17) 2_565
O1P1 Fe2 2.251(17) 2_565
O12F Fe1 1.954(8) 7_575
O12 Cs2 3.765(15) .
O1P2 Na6A 2.296(17) 2_565
O1P2 Fe6 2.296(17) 2_565
O1S2 W6 2.332(14) 7_575
O15 K1 2.901(15) .
O15 Cs2 3.412(14) .
O2S1 W1 2.328(13) 8_655
O2P1 K3 2.848(17) 5_567
O2P1 K3 2.848(17) 4_567
O2P2 K7A 2.59(3) .
O2P2 K5 2.82(2) 5_567
O2P2 K7B 3.19(3) .
O23 K4 2.97(2) 1_554
O25 K4 2.986(19) 1_554
O3P1 K6B 2.65(3) 5_567
O3P1 K3 2.813(19) 5_567
O3P1 K6A 2.94(2) 5_567
O3P2 K5 2.801(18) 5_567
O3P2 K5 2.801(18) 3_557
O3S2 W7 2.338(14) 7_575
O34 K4 2.975(19) 1_554
O45 K4 2.97(2) 1_554
O46F Fe4 1.979(8) 8_655
O67 Cs1 3.353(14) 5_567
O78 Cs2 3.365(16) 5_567
O89 Cs2 3.291(15) 5_567
O710 Cs2 3.259(15) 5_567
O910 Cs2 3.035(16) 5_567
Cs1 O7W 3.02(4) 5_567
Cs1 O7W 3.02(4) 6_657
Cs1 O7A 3.15(2) 5_567
Cs1 O7A 3.15(2) 6_657
Cs1 O67 3.353(14) 3_547
Cs1 O67 3.353(14) 5_567
Cs1 O67 3.353(14) 4_567
Cs1 O67 3.353(14) 6_657
Cs1 O6B 3.47(2) 5_567
Cs1 O6B 3.47(2) 6_657
Cs1 W7 4.117(3) 3_547
Cs1 W7 4.117(3) 5_567
Cs2 O5W 2.61(3) .
Cs2 O910 3.035(16) 5_567
Cs2 O3W 3.26(3) 5_566
Cs2 O710 3.259(15) 5_567
Cs2 O89 3.291(15) 5_567
Cs2 O78 3.365(16) 5_567
Cs2 O8W 3.78(2) 1_554
Na13 Na14 1.33(5) .
Na13 K6B 4.21(5) 5_566
Na13 K6A 4.29(4) 5_566
Na14 K6A 3.54(5) 5_566
Na14 K6B 3.78(6) 5_566
K1 O7T 2.756(16) 5_567
K1 O7T 2.756(16) 4_567
K1 O1W 2.798(17) .
K1 O1W 2.798(17) 8_655
K1 O15 2.901(15) 8_655
K1 O11W 3.157(9) .
K1 Na1 3.693(12) .
K1 W5 3.849(7) 8_655
K2 O9W 2.63(3) .
K2 O9W 2.63(3) 8
K2 O7W 2.72(4) .
K2 O1A 2.73(2) 5_567
K2 O7T 2.83(2) 8
K2 W1 3.974(11) 5_567
K2 W1 3.974(11) 4_467
K2 K1 4.027(16) 5_567
K2 Cs1 4.614(12) 5_567
K2 K3 4.669(18) 8
K2 K3 4.669(18) .
K3 O1B 2.632(17) 5_567
K3 O10A 2.666(18) 5_567
K3 O3P1 2.813(19) 5_567
K3 O2P1 2.848(17) 5_567
K3 O2W 3.14(2) 5_567
K3 P1 3.418(13) 5_567
K3 Fe5 3.753(12) 5_567
K3 Fe1 3.777(13) 5_567
K3 K6A 4.17(2) .
K3 K3 4.37(2) 8
K3 K6B 4.57(3) .
K4 O8W 2.76(3) .
K4 O8W 2.85(3) 5_568
K4 O2T 2.927(19) 5_567
K4 O23 2.97(2) 1_556
K4 O45 2.97(2) 1_556
K4 O34 2.98(2) 1_556
K4 O25 2.986(19) 1_556
K4 W5 3.875(12) 1_556
K4 W4 3.891(12) 1_556
K4 Na2 3.97(3) 1_556
K4 W2 3.980(12) 1_556
K4 W3 3.987(12) 1_556
K5 O2A 2.65(2) 5_567
K5 O6T 2.67(2) 5_567
K5 O3P2 2.801(18) 5_567
K5 O2P2 2.82(2) 5_567
K5 O2W 2.87(2) 5_567
K5 O4W 3.22(3) 5_567
K5 P2 3.419(15) 5_567
K5 Fe3 3.688(14) 5_567
K5 Fe4 3.725(14) 5_567
K5 K7A 4.69(3) 5_567
K5 K5 4.70(3) 7_565
K5 K7B 4.77(3) 5_567
K6A K6B 1.04(4) .
K6A O9A 2.79(2) 4_467
K6A O9A 2.79(2) 5_567
K6A O3P1 2.94(2) 5_567
K6A O3P1 2.94(2) 4_467
K6A P1 3.54(2) 5_567
K6A Na14 3.54(5) 5_566
K6A Fe1 3.931(16) 5_567
K6A Fe1 3.931(16) 4_467
K6A K3 4.17(2) 8
K6A Na13 4.29(4) 5_566
K6B O9A 2.402(17) 4_467
K6B O9A 2.402(17) 5_567
K6B O12W 2.64(4) 5_567
K6B O3P1 2.65(3) 5_567
K6B O3P1 2.65(3) 4_467
K6B P1 3.25(4) 5_567
K6B Fe1 3.47(2) 5_567
K6B Fe1 3.47(2) 4_467
K6B Na14 3.78(6) 5_566
K6B W9 3.954(14) 4_467
K6B W9 3.954(14) 5_567
K7A K7B 0.97(4) .
K7A O3B 2.549(16) 7_575
K7A O2P2 2.59(3) 7_575
K7A O13W 2.69(4) .
K7A Fe4 3.49(2) 7_575
K7A K5 4.69(3) 3_557
K7A K5 4.69(3) 5_567
K7B O3B 2.83(2) 7_575
K7B O4W 2.97(4) .
K7B O4W 2.97(4) 7_575
K7B O2P2 3.19(3) 7_575
K7B O10W 3.27(6) 1_554
K7B K5 4.77(3) 3_557
K7B K5 4.77(3) 5_567
Na1 O1W 2.397(16) 8_655
Na1 O1W 2.397(16) 7_565
Na1 O1W 2.397(16) 2
Na1 O1W 2.397(16) .
Na1 O11W 2.43(3) .
Na1 K1 3.693(12) 2
Na2 O4W 2.26(4) 5_566
Na2 O8W 2.32(4) 1_554
Na2 O3W 2.51(4) 5_566
Na2 K4 3.97(3) 1_554
O2W K5 2.87(2) 5_567
O2W K3 3.14(2) 5_567
O3W Na2 2.51(4) 5_566
O3W Cs2 3.26(3) 5_566
O4W Na2 2.26(4) 5_566
O4W K5 3.22(3) 5_567
O7W Cs1 3.02(4) 5_567
O8W Na2 2.32(4) 1_556
O8W K4 2.85(3) 5_568
O8W Cs2 3.78(3) 1_556
O10W K7B 3.27(6) 1_556
O11W K1 3.157(9) 2
O12W K6B 2.64(4) 5_567
O12W K6B 2.64(4) 6_667
O13W K7A 2.69(4) 2_565
